data_7713810
loop_
_publ_author_name
'Li, Tongyu'
'Wang, Dongwei'
'Heng, Yi'
'Hou, Guohua'
'Zi, Guofu'
'Walter, Marc D.'

_publ_section_title
;
 Reactivity of a Lewis base supported uranium terminal imido metallocene
 towards small molecules
;
_journal_name_full 'Dalton Transactions'
_journal_paper_doi 10.1039/D3DT02165C
_journal_year 2023
_chemical_formula_moiety 'C51 H79 N3 Si6 U'
_chemical_formula_sum 'C51 H79 N3 Si6 U'
_chemical_formula_weight 1140.74
_space_group_crystal_system triclinic
_space_group_IT_number 2
_space_group_name_Hall '-P 1'
_space_group_name_H-M_alt 'P -1'
_atom_sites_solution_hydrogens mixed
_audit_creation_date 2021-04-21
_audit_creation_method
;
Olex2 1.2
(compiled 2018.05.29 svn.r3508 for OlexSys, GUI svn.r5506)
;
_audit_update_record
;
2023-06-29 deposited with the CCDC.	2023-08-28 downloaded from the CCDC.
;
_cell_angle_alpha 69.8910(8)
_cell_angle_beta 73.7899(9)
_cell_angle_gamma 85.9991(8)
_cell_formula_units_Z 4
_cell_length_a 15.71148(17)
_cell_length_b 17.09461(16)
_cell_length_c 23.34218(17)
_cell_measurement_reflns_used 48735
_cell_measurement_temperature 100.03(18)
_cell_measurement_theta_max 76.1270
_cell_measurement_theta_min 3.6770
_cell_volume 5650.67(10)
_computing_cell_refinement 'CrysAlisPro 1.171.40.84a (Rigaku OD, 2020)'
_computing_data_collection 'CrysAlisPro 1.171.40.84a (Rigaku OD, 2020)'
_computing_data_reduction 'CrysAlisPro 1.171.40.84a (Rigaku OD, 2020)'
_computing_molecular_graphics 'Olex2 (Dolomanov et al., 2009)'
_computing_publication_material 'Olex2 (Dolomanov et al., 2009)'
_computing_structure_refinement 'ShelXL (Sheldrick, 2015)'
_diffrn_ambient_environment N~2~
_diffrn_ambient_temperature 100.03(18)
_diffrn_detector 'Hybrid Pixel Array Detector'
_diffrn_detector_area_resol_mean 10.0000
_diffrn_detector_type HyPix
_diffrn_measured_fraction_theta_full 0.998
_diffrn_measured_fraction_theta_max 0.961
_diffrn_measurement_details
;
List of Runs (angles in degrees, time in seconds):

  # Type    Start    End  Width  t~exp~   \w     \q     \k     \f   Frames
#--------------------------------------------------------------------------
  1  \w     36.00 177.00   0.50    0.05    --  104.75   0.00 150.00  282
  2  \w     39.00 177.00   0.50    0.05    --  104.75   0.00   0.00  276
  3  \w    114.00 164.00   0.50    0.05    --  104.75  45.00-180.00  100
  4  \w     27.00  95.00   0.50    0.05    --   46.95-127.00   1.00  136
  5  \w     42.00 116.00   0.50    0.05    --  104.75-125.00  60.00  148
  6  \w     41.00 119.00   0.50    0.05    --  104.75-127.00   1.00  156
  7  \w     30.00 101.00   0.50    0.05    --   46.95-143.00-168.00  142
  8  \w     69.00 130.00   0.50    0.05    --  104.75-143.00-168.00  122
  9  \w     32.00  87.00   0.50    0.05    --  104.75 -94.00-180.00  110
 10  \w     35.00 107.00   0.50    0.05    --  104.75 -77.00-150.00  144
 11  \w     32.00  72.00   0.50    0.05    --  104.75 -61.00 -60.00   80
 12  \w     37.00  71.00   0.50    0.05    --  104.75 -61.00 -30.00   68
 13  \w    -26.00  28.00   0.50    0.05    --   46.95 -19.00-120.00  108
 14  \w     37.00  69.00   0.50    0.05    --  104.75 -61.00   0.00   64
 15  \w     37.00  67.00   0.50    0.05    --  104.75 -61.00  30.00   60
 16  \w     32.00 104.00   0.50    0.05    --  104.75 -77.00 150.00  144
 17  \w    102.00 127.00   0.50    0.05    --  104.75 127.00  77.00   50
 18  \w     67.00  92.00   0.50    0.05    --   46.95 143.00-113.00   50
 19  \w     96.00 121.00   0.50    0.05    --  104.75 143.00-113.00   50
 20  \w    -87.00 -62.00   0.50    0.05    --  -46.95 143.00-113.00   50
 21  \w   -117.00 -42.00   0.50    0.05    -- -102.00 125.00-120.00  150
 22  \w   -113.00 -57.00   0.50    0.05    -- -102.00 143.00-113.00  112
 23  \w    -76.00 -41.00   0.50    0.05    --  -46.95 127.00  77.00   70
 24  \w   -108.00 -44.00   0.50    0.05    -- -102.00 127.00  77.00  128
 25  \w    -93.00 -48.00   0.50    0.05    -- -102.00  77.00 120.00   90
 26  \w    -83.00 -58.00   0.50    0.05    -- -102.00  77.00  90.00   50
 27  \w    -89.00 -64.00   0.50    0.05    -- -102.00  77.00  30.00   50
 28  \w    -68.00 -32.00   0.50    0.05    -- -102.00  61.00 -60.00   72
 29  \w    -61.00 -35.00   0.50    0.05    -- -102.00  61.00 -90.00   52
 30  \w   -103.00 -64.00   0.50    0.05    -- -102.00  77.00-120.00   78
 31  \w    -62.00 -37.00   0.50    0.05    -- -102.00  61.00-150.00   50
 32  \w    -68.00 -40.00   0.50    0.05    -- -102.00  61.00-120.00   56
 33  \w    -23.00  29.00   0.50    0.05    --  -46.95  19.00  90.00  104
 34  \w   -119.00 -24.00   0.50    0.05    --  -46.95 -77.00 -30.00  190
 35  \w   -118.00 -70.00   0.50    0.05    --  -46.95-127.00   1.00   96
 36  \w   -138.00 -89.00   0.50    0.05    -- -102.00 -30.00  60.00   98
 37  \w   -109.00 -71.00   0.50    0.05    --  -46.95-125.00  90.00   76
 38  \w   -168.00 -93.00   0.50    0.05    -- -102.00 -30.00-150.00  150
 39  \w   -104.00 -79.00   0.50    0.05    --  -46.95-125.00 -90.00   50
 40  \w   -113.00 -75.00   0.50    0.05    --  -46.95-125.00-120.00   76
 41  \w   -113.00 -88.00   0.50    0.05    --  -46.95-143.00-168.00   50
 42  \w   -141.00-116.00   0.50    0.05    -- -102.00-143.00-168.00   50
 43  \w   -147.00-122.00   0.50    0.05    -- -102.00-127.00   1.00   50
;
_diffrn_measurement_device 'four-circle diffractometer'
_diffrn_measurement_device_type 'XtaLAB Synergy R, DW system, HyPix'
_diffrn_measurement_method '\w scans'
_diffrn_orient_matrix_type 'CrysAlisPro convention (1999,Acta A55,543-557)'
_diffrn_orient_matrix_UB_11 -0.0344709000
_diffrn_orient_matrix_UB_12 0.0542009000
_diffrn_orient_matrix_UB_13 -0.0563822000
_diffrn_orient_matrix_UB_21 0.0810680000
_diffrn_orient_matrix_UB_22 -0.0220122000
_diffrn_orient_matrix_UB_23 -0.0462303000
_diffrn_orient_matrix_UB_31 -0.0517259000
_diffrn_orient_matrix_UB_32 -0.0761299000
_diffrn_orient_matrix_UB_33 0.0044162000
_diffrn_radiation_monochromator mirror
_diffrn_radiation_probe x-ray
_diffrn_radiation_type CuK\a
_diffrn_radiation_wavelength 1.54184
_diffrn_reflns_av_R_equivalents 0.0617
_diffrn_reflns_av_unetI/netI 0.0513
_diffrn_reflns_Laue_measured_fraction_full 0.998
_diffrn_reflns_Laue_measured_fraction_max 0.961
_diffrn_reflns_limit_h_max 18
_diffrn_reflns_limit_h_min -19
_diffrn_reflns_limit_k_max 18
_diffrn_reflns_limit_k_min -21
_diffrn_reflns_limit_l_max 28
_diffrn_reflns_limit_l_min -29
_diffrn_reflns_number 82922
_diffrn_reflns_point_group_measured_fraction_full 0.998
_diffrn_reflns_point_group_measured_fraction_max 0.961
_diffrn_reflns_theta_full 67.684
_diffrn_reflns_theta_max 76.490
_diffrn_reflns_theta_min 3.713
_diffrn_source 'Rotating-anode X-ray tube'
_diffrn_source_type 'Rigaku (Cu) X-ray Source'
_exptl_absorpt_coefficient_mu 9.555
_exptl_absorpt_correction_T_max 1.00000
_exptl_absorpt_correction_T_min 0.12493
_exptl_absorpt_correction_type multi-scan
_exptl_absorpt_process_details
;
CrysAlisPro 1.171.40.84a (Rigaku Oxford Diffraction, 2020)
Empirical absorption correction using spherical harmonics,
implemented in SCALE3 ABSPACK scaling algorithm.
;
_exptl_crystal_colour brown
_exptl_crystal_colour_primary brown
_exptl_crystal_density_diffrn 1.341
_exptl_crystal_description block
_exptl_crystal_F_000 2328
_exptl_crystal_size_max 0.2
_exptl_crystal_size_mid 0.1
_exptl_crystal_size_min 0.1
_refine_diff_density_max 3.326
_refine_diff_density_min -3.081
_refine_diff_density_rms 0.163
_refine_ls_extinction_method none
_refine_ls_goodness_of_fit_ref 1.037
_refine_ls_hydrogen_treatment mixed
_refine_ls_matrix_type full
_refine_ls_number_parameters 1142
_refine_ls_number_reflns 22813
_refine_ls_number_restraints 0
_refine_ls_restrained_S_all 1.037
_refine_ls_R_factor_all 0.0438
_refine_ls_R_factor_gt 0.0406
_refine_ls_shift/su_max 0.003
_refine_ls_shift/su_mean 0.000
_refine_ls_structure_factor_coef Fsqd
_refine_ls_weighting_details 'w=1/[\s^2^(Fo^2^)+(0.0755P)^2^] where P=(Fo^2^+2Fc^2^)/3'
_refine_ls_weighting_scheme calc
_refine_ls_wR_factor_gt 0.1074
_refine_ls_wR_factor_ref 0.1101
_reflns_Friedel_coverage 0.000
_reflns_number_gt 20863
_reflns_number_total 22813
_reflns_threshold_expression 'I > 2\s(I)'
_cod_data_source_file d3dt02165c2.cif
_cod_data_source_block compound11
_cod_original_cell_volume 5650.68(10)
_cod_database_code 7713810
_shelx_shelxl_version_number 2014/7
_chemical_oxdiff_formula C1H1N1Si1U1
_shelx_space_group_comment
;
The symmetry employed for this shelxl refinement is uniquely defined
by the following loop, which should always be used as a source of
symmetry information in preference to the above space-group names.
They are only intended as comments.
;
_shelx_estimated_absorpt_t_max 0.448
_shelx_estimated_absorpt_t_min 0.251
_diffrn_oxdiff_digest_frames
;
01cbedc7463cf4b17eb3396207bf4f1f6e04288f18d
;
_reflns_odcompleteness_completeness 99.81
_reflns_odcompleteness_iscentric 1
_reflns_odcompleteness_theta 66.97
_olex2_refinement_description
;
1. Fixed Uiso
 At 1.2 times of:
  All C(H) groups, {H102,H2,H5A} of C102, All C(H,H) groups
 At 1.5 times of:
  {H14A,H14B,H14C} of C14, {H27A,H27B,H27C} of C27, {H60A,H60B,H60C} of C60,
  {H7A,H7B,H7C} of C7, {H59A,H59B,H59C} of C59, {H20A,H20B,H20C} of C20, {H22A,
  H22B,H22C} of C22, {H77A,H77B,H77C} of C77, {H10A,H10B,H10C} of C10, {H8A,H8B,
  H8C} of C8, {H79A,H79B,H79C} of C79, {H71A,H71B,H71C} of C71, {H35A,H35B,
  H35C} of C35, {H6A,H6B,H6C} of C6, {H78A,H78B,H78C} of C78, {H57A,H57B,H57C}
  of C57, {H63A,H63B,H63C} of C63, {H74A,H74B,H74C} of C74, {H65A,H65B,H65C} of
  C65, {H73A,H73B,H73C} of C73, {H64A,H64B,H64C} of C64, {H23A,H23B,H23C} of
  C23, {H26A,H26B,H26C} of C26, {H28A,H28B,H28C} of C28, {H21A,H21B,H21C} of
  C21, {H12A,H12B,H12C} of C12, {H72A,H72B,H72C} of C72, {H11A,H11B,H11C} of
  C11, {H76A,H76B,H76C} of C76, {H61A,H61B,H61C} of C61, {H24A,H24B,H24C} of
  C24, {H25A,H25B,H25C} of C25, {H86A,H86B,H86C} of C86, {H9A,H9B,H9C} of C9,
  {H62A,H62B,H62C} of C62, {H13A,H13B,H13C} of C13, {H58A,H58B,H58C} of C58,
  {H75A,H75B,H75C} of C75
2.a Secondary CH2 refined with riding coordinates:
 C37(H37A,H37B), C88(H88A,H88B)
2.b Me refined with riding coordinates:
 C74(H74A,H74B,H74C)
2.c Aromatic/amide H refined with riding coordinates:
 C3(H3), C5(H5), C17(H17), C19(H19), C30(H30), C31(H31), C33(H33), C34(H34),
 C39(H39), C40(H40), C41(H41), C42(H42), C43(H43), C45(H45), C47(H47), C48(H48),
  C49(H49), C50(H50), C51(H51), C54(H54), C56(H56), C68(H68), C70(H70),
 C81(H81), C82(H82), C84(H84), C85(H85), C90(H90), C91(H91), C92(H92), C93(H93),
  C94(H94), C96(H96), C98(H98), C99(H99), C100(H100), C101(H101), C102(H102)
2.d Idealised Me refined as rotating group:
 C6(H6A,H6B,H6C), C7(H7A,H7B,H7C), C8(H8A,H8B,H8C), C9(H9A,H9B,H9C), C10(H10A,
 H10B,H10C), C11(H11A,H11B,H11C), C12(H12A,H12B,H12C), C13(H13A,H13B,H13C),
 C14(H14A,H14B,H14C), C20(H20A,H20B,H20C), C21(H21A,H21B,H21C), C22(H22A,H22B,
 H22C), C23(H23A,H23B,H23C), C24(H24A,H24B,H24C), C25(H25A,H25B,H25C), C26(H26A,
 H26B,H26C), C27(H27A,H27B,H27C), C28(H28A,H28B,H28C), C35(H35A,H35B,H35C),
 C57(H57A,H57B,H57C), C58(H58A,H58B,H58C), C59(H59A,H59B,H59C), C60(H60A,H60B,
 H60C), C61(H61A,H61B,H61C), C62(H62A,H62B,H62C), C63(H63A,H63B,H63C), C64(H64A,
 H64B,H64C), C65(H65A,H65B,H65C), C71(H71A,H71B,H71C), C72(H72A,H72B,H72C),
 C73(H73A,H73B,H73C), C75(H75A,H75B,H75C), C76(H76A,H76B,H76C), C77(H77A,H77B,
 H77C), C78(H78A,H78B,H78C), C79(H79A,H79B,H79C), C86(H86A,H86B,H86C)
;
_olex2_submission_special_instructions 'No special instructions were received'
_oxdiff_exptl_absorpt_empirical_details
;
Empirical correction (ABSPACK) includes:
- Absorption correction using spherical harmonics
- Frame scaling
;
_oxdiff_exptl_absorpt_empirical_full_max 5.531
_oxdiff_exptl_absorpt_empirical_full_min 0.523

loop_
_space_group_symop_operation_xyz
'x, y, z'
'-x, -y, -z'

loop_
_atom_site_label
_atom_site_type_symbol
_atom_site_fract_x
_atom_site_fract_y
_atom_site_fract_z
_atom_site_U_iso_or_equiv
_atom_site_adp_type
_atom_site_occupancy
_atom_site_site_symmetry_order
_atom_site_calc_flag
_atom_site_refinement_flags_posn
_atom_site_refinement_flags_adp
_atom_site_refinement_flags_occupancy
_atom_site_disorder_assembly
_atom_site_disorder_group
U1 U 0.01667(2) 0.37771(2) 0.26544(2) 0.01696(5) Uani 1 1 d . . . . .
Si1 Si 0.24548(7) 0.29249(7) 0.33312(5) 0.0239(2) Uani 1 1 d . . . . .
Si2 Si 0.04180(7) 0.34311(7) 0.45557(5) 0.0226(2) Uani 1 1 d . . . . .
Si3 Si -0.06671(7) 0.12469(7) 0.35137(5) 0.0256(2) Uani 1 1 d . . . . .
Si4 Si 0.05236(7) 0.61880(7) 0.27405(5) 0.0207(2) Uani 1 1 d . . . . .
Si5 Si -0.00074(7) 0.60401(7) 0.12293(5) 0.0228(2) Uani 1 1 d . . . . .
Si6 Si -0.25803(7) 0.40676(7) 0.34217(5) 0.0237(2) Uani 1 1 d . . . . .
N1 N 0.1213(2) 0.3451(2) 0.17870(16) 0.0231(7) Uani 1 1 d . . . . .
N2 N 0.1583(2) 0.4423(2) 0.21096(16) 0.0224(7) Uani 1 1 d . . . . .
N3 N -0.0715(2) 0.3156(2) 0.22723(16) 0.0251(7) Uani 1 1 d . . . . .
C1 C 0.1222(3) 0.2851(2) 0.34500(19) 0.0224(8) Uani 1 1 d . . . . .
C2 C 0.0475(3) 0.3092(2) 0.38629(18) 0.0224(8) Uani 1 1 d . . . . .
C3 C -0.0290(3) 0.2674(2) 0.38669(19) 0.0225(8) Uani 1 1 d . . . . .
H3 H -0.0868 0.2731 0.4091 0.027 Uiso 1 1 calc R . . . .
C4 C -0.0043(3) 0.2160(3) 0.34799(18) 0.0221(8) Uani 1 1 d . . . . .
C5 C 0.0896(3) 0.2288(3) 0.32199(19) 0.0223(8) Uani 1 1 d . . . . .
H5 H 0.1246 0.2040 0.2940 0.027 Uiso 1 1 calc R . . . .
C6 C 0.3007(3) 0.2413(3) 0.2739(2) 0.0306(9) Uani 1 1 d . . . . .
H6A H 0.2803 0.1842 0.2896 0.046 Uiso 1 1 calc GR . . . .
H6B H 0.3638 0.2435 0.2671 0.046 Uiso 1 1 calc GR . . . .
H6C H 0.2865 0.2699 0.2346 0.046 Uiso 1 1 calc GR . . . .
C7 C 0.2698(3) 0.2303(3) 0.4100(2) 0.0318(9) Uani 1 1 d . . . . .
H7A H 0.2551 0.2619 0.4382 0.048 Uiso 1 1 calc GR . . . .
H7B H 0.3316 0.2179 0.4023 0.048 Uiso 1 1 calc GR . . . .
H7C H 0.2350 0.1793 0.4288 0.048 Uiso 1 1 calc GR . . . .
C8 C 0.3000(3) 0.3977(3) 0.3066(2) 0.0318(9) Uani 1 1 d . . . . .
H8A H 0.3000 0.4275 0.2634 0.048 Uiso 1 1 calc GR . . . .
H8B H 0.3599 0.3913 0.3097 0.048 Uiso 1 1 calc GR . . . .
H8C H 0.2679 0.4282 0.3332 0.048 Uiso 1 1 calc GR . . . .
C9 C 0.0538(3) 0.2460(3) 0.5212(2) 0.0319(9) Uani 1 1 d . . . . .
H9A H 0.0048 0.2082 0.5321 0.048 Uiso 1 1 calc GR . . . .
H9B H 0.0543 0.2599 0.5576 0.048 Uiso 1 1 calc GR . . . .
H9C H 0.1083 0.2202 0.5075 0.048 Uiso 1 1 calc GR . . . .
C10 C 0.1302(3) 0.4210(3) 0.4413(2) 0.0289(9) Uani 1 1 d . . . . .
H10A H 0.1867 0.3950 0.4371 0.043 Uiso 1 1 calc GR . . . .
H10B H 0.1177 0.4410 0.4764 0.043 Uiso 1 1 calc GR . . . .
H10C H 0.1314 0.4668 0.4031 0.043 Uiso 1 1 calc GR . . . .
C11 C -0.0693(3) 0.3835(3) 0.48555(19) 0.0268(9) Uani 1 1 d . . . . .
H11A H -0.0764 0.4371 0.4560 0.040 Uiso 1 1 calc GR . . . .
H11B H -0.0737 0.3887 0.5259 0.040 Uiso 1 1 calc GR . . . .
H11C H -0.1149 0.3455 0.4901 0.040 Uiso 1 1 calc GR . . . .
C12 C -0.0230(4) 0.0986(3) 0.2776(2) 0.0389(11) Uani 1 1 d . . . . .
H12A H -0.0240 0.1471 0.2415 0.058 Uiso 1 1 calc GR . . . .
H12B H -0.0593 0.0549 0.2787 0.058 Uiso 1 1 calc GR . . . .
H12C H 0.0368 0.0804 0.2745 0.058 Uiso 1 1 calc GR . . . .
C13 C -0.1888(3) 0.1406(3) 0.3675(3) 0.0463(13) Uani 1 1 d . . . . .
H13A H -0.2099 0.1534 0.4060 0.069 Uiso 1 1 calc GR . . . .
H13B H -0.2183 0.0907 0.3720 0.069 Uiso 1 1 calc GR . . . .
H13C H -0.2008 0.1859 0.3329 0.069 Uiso 1 1 calc GR . . . .
C14 C -0.0458(4) 0.0356(3) 0.4194(2) 0.0422(11) Uani 1 1 d . . . . .
H14A H 0.0165 0.0251 0.4111 0.063 Uiso 1 1 calc GR . . . .
H14B H -0.0777 -0.0133 0.4244 0.063 Uiso 1 1 calc GR . . . .
H14C H -0.0654 0.0493 0.4575 0.063 Uiso 1 1 calc GR . . . .
C15 C -0.0198(2) 0.5420(2) 0.26478(18) 0.0197(7) Uani 1 1 d . . . . .
C16 C -0.0387(3) 0.5388(2) 0.20857(19) 0.0202(8) Uani 1 1 d . . . . .
C17 C -0.1146(2) 0.4848(2) 0.23007(18) 0.0207(8) Uani 1 1 d . . . . .
H17 H -0.1411 0.4717 0.2034 0.025 Uiso 1 1 calc R . . . .
C18 C -0.1449(3) 0.4535(2) 0.29729(19) 0.0227(8) Uani 1 1 d . . . . .
C19 C -0.0852(2) 0.4907(2) 0.31752(18) 0.0210(8) Uani 1 1 d . . . . .
H19 H -0.0887 0.4824 0.3596 0.025 Uiso 1 1 calc R . . . .
C20 C 0.1743(3) 0.6013(3) 0.2544(2) 0.0303(9) Uani 1 1 d . . . . .
H20A H 0.1855 0.5463 0.2800 0.045 Uiso 1 1 calc GR . . . .
H20B H 0.2042 0.6417 0.2626 0.045 Uiso 1 1 calc GR . . . .
H20C H 0.1960 0.6068 0.2104 0.045 Uiso 1 1 calc GR . . . .
C21 C 0.0132(3) 0.6145(3) 0.35856(19) 0.0294(9) Uani 1 1 d . . . . .
H21A H -0.0474 0.6310 0.3676 0.044 Uiso 1 1 calc GR . . . .
H21B H 0.0494 0.6516 0.3654 0.044 Uiso 1 1 calc GR . . . .
H21C H 0.0175 0.5587 0.3861 0.044 Uiso 1 1 calc GR . . . .
C22 C 0.0381(3) 0.7287(3) 0.2252(2) 0.0281(9) Uani 1 1 d . . . . .
H22A H 0.0579 0.7347 0.1811 0.042 Uiso 1 1 calc GR . . . .
H22B H 0.0724 0.7657 0.2337 0.042 Uiso 1 1 calc GR . . . .
H22C H -0.0234 0.7421 0.2358 0.042 Uiso 1 1 calc GR . . . .
C23 C 0.1192(3) 0.6315(3) 0.0949(2) 0.0347(10) Uani 1 1 d . . . . .
H23A H 0.1340 0.6578 0.1213 0.052 Uiso 1 1 calc GR . . . .
H23B H 0.1333 0.6691 0.0519 0.052 Uiso 1 1 calc GR . . . .
H23C H 0.1526 0.5818 0.0969 0.052 Uiso 1 1 calc GR . . . .
C24 C -0.0252(4) 0.5464(3) 0.0741(2) 0.0388(11) Uani 1 1 d . . . . .
H24A H -0.0023 0.4913 0.0862 0.058 Uiso 1 1 calc GR . . . .
H24B H 0.0023 0.5755 0.0301 0.058 Uiso 1 1 calc GR . . . .
H24C H -0.0882 0.5426 0.0810 0.058 Uiso 1 1 calc GR . . . .
C25 C -0.0668(3) 0.7018(3) 0.1117(2) 0.0314(9) Uani 1 1 d . . . . .
H25A H -0.1269 0.6887 0.1153 0.047 Uiso 1 1 calc GR . . . .
H25B H -0.0411 0.7415 0.0705 0.047 Uiso 1 1 calc GR . . . .
H25C H -0.0659 0.7250 0.1436 0.047 Uiso 1 1 calc GR . . . .
C26 C -0.3354(3) 0.4934(3) 0.3465(3) 0.0413(12) Uani 1 1 d . . . . .
H26A H -0.3221 0.5201 0.3732 0.062 Uiso 1 1 calc GR . . . .
H26B H -0.3953 0.4716 0.3638 0.062 Uiso 1 1 calc GR . . . .
H26C H -0.3287 0.5333 0.3048 0.062 Uiso 1 1 calc GR . . . .
C27 C -0.2984(3) 0.3507(3) 0.2983(2) 0.0376(10) Uani 1 1 d . . . . .
H27A H -0.3113 0.3904 0.2613 0.056 Uiso 1 1 calc GR . . . .
H27B H -0.3512 0.3185 0.3253 0.056 Uiso 1 1 calc GR . . . .
H27C H -0.2534 0.3143 0.2856 0.056 Uiso 1 1 calc GR . . . .
C28 C -0.2642(3) 0.3397(3) 0.4252(2) 0.0382(11) Uani 1 1 d . . . . .
H28A H -0.2370 0.2876 0.4254 0.057 Uiso 1 1 calc GR . . . .
H28B H -0.3252 0.3296 0.4495 0.057 Uiso 1 1 calc GR . . . .
H28C H -0.2337 0.3673 0.4436 0.057 Uiso 1 1 calc GR . . . .
C29 C 0.1345(3) 0.2944(3) 0.13927(19) 0.0226(8) Uani 1 1 d . . . . .
C30 C 0.1846(3) 0.2234(3) 0.1504(2) 0.0299(9) Uani 1 1 d . . . . .
H30 H 0.2099 0.2078 0.1842 0.036 Uiso 1 1 calc R . . . .
C31 C 0.1973(3) 0.1757(3) 0.1114(2) 0.0308(9) Uani 1 1 d . . . . .
H31 H 0.2307 0.1281 0.1199 0.037 Uiso 1 1 calc R . . . .
C32 C 0.1619(3) 0.1968(3) 0.06007(18) 0.0237(8) Uani 1 1 d . . . . .
C33 C 0.1100(3) 0.2670(3) 0.0508(2) 0.0347(10) Uani 1 1 d . . . . .
H33 H 0.0834 0.2819 0.0178 0.042 Uiso 1 1 calc R . . . .
C34 C 0.0968(3) 0.3153(3) 0.0894(2) 0.0314(10) Uani 1 1 d . . . . .
H34 H 0.0622 0.3622 0.0817 0.038 Uiso 1 1 calc R . . . .
C35 C 0.1798(3) 0.1474(3) 0.0151(2) 0.0292(9) Uani 1 1 d . . . . .
H35A H 0.2090 0.1830 -0.0269 0.044 Uiso 1 1 calc GR . . . .
H35B H 0.1247 0.1264 0.0152 0.044 Uiso 1 1 calc GR . . . .
H35C H 0.2170 0.1017 0.0287 0.044 Uiso 1 1 calc GR . . . .
C36 C 0.1800(3) 0.4045(3) 0.16771(18) 0.0221(8) Uani 1 1 d . . . . .
C37 C 0.2598(3) 0.4291(3) 0.1098(2) 0.0322(10) Uani 1 1 d . . . . .
H37A H 0.2763 0.3813 0.0960 0.039 Uiso 1 1 calc R . . . .
H37B H 0.2429 0.4726 0.0757 0.039 Uiso 1 1 calc R . . . .
C38 C 0.3396(3) 0.4596(3) 0.1206(2) 0.0272(9) Uani 1 1 d . . . . .
C39 C 0.4069(3) 0.4048(3) 0.1352(2) 0.0383(11) Uani 1 1 d . . . . .
H39 H 0.4033 0.3503 0.1361 0.046 Uiso 1 1 calc R . . . .
C40 C 0.4796(3) 0.4307(3) 0.1484(3) 0.0423(12) Uani 1 1 d . . . . .
H40 H 0.5237 0.3935 0.1582 0.051 Uiso 1 1 calc R . . . .
C41 C 0.4858(3) 0.5107(3) 0.1470(2) 0.0394(11) Uani 1 1 d . . . . .
H41 H 0.5330 0.5274 0.1573 0.047 Uiso 1 1 calc R . . . .
C42 C 0.4220(3) 0.5667(3) 0.1303(3) 0.0390(11) Uani 1 1 d . . . . .
H42 H 0.4276 0.6217 0.1276 0.047 Uiso 1 1 calc R . . . .
C43 C 0.3493(3) 0.5415(3) 0.1172(2) 0.0305(9) Uani 1 1 d . . . . .
H43 H 0.3067 0.5798 0.1061 0.037 Uiso 1 1 calc R . . . .
C44 C -0.0993(3) 0.2899(3) 0.1953(2) 0.0308(9) Uani 1 1 d . . . . .
C45 C -0.1317(3) 0.2591(3) 0.1590(2) 0.0320(10) Uani 1 1 d . . . . .
H45 H -0.1145 0.2064 0.1579 0.038 Uiso 1 1 calc R . . . .
C46 C -0.1917(3) 0.3030(3) 0.1218(2) 0.0265(8) Uani 1 1 d . . . . .
C47 C -0.2210(3) 0.3832(3) 0.1191(2) 0.0341(10) Uani 1 1 d . . . . .
H47 H -0.2003 0.4108 0.1409 0.041 Uiso 1 1 calc R . . . .
C48 C -0.2798(3) 0.4215(3) 0.0849(2) 0.0412(11) Uani 1 1 d . . . . .
H48 H -0.2979 0.4748 0.0840 0.049 Uiso 1 1 calc R . . . .
C49 C -0.3131(3) 0.3831(3) 0.0515(2) 0.0388(11) Uani 1 1 d . . . . .
H49 H -0.3533 0.4095 0.0288 0.047 Uiso 1 1 calc R . . . .
C50 C -0.2844(3) 0.3049(3) 0.0532(2) 0.0342(10) Uani 1 1 d . . . . .
H50 H -0.3053 0.2779 0.0312 0.041 Uiso 1 1 calc R . . . .
C51 C -0.2246(3) 0.2654(3) 0.0872(2) 0.0307(9) Uani 1 1 d . . . . .
H51 H -0.2058 0.2126 0.0871 0.037 Uiso 1 1 calc R . . . .
U2 U 0.51380(2) 0.86499(2) 0.28192(2) 0.01685(5) Uani 1 1 d . . . . .
Si7 Si 0.58974(7) 1.10700(7) 0.27201(5) 0.0240(2) Uani 1 1 d . . . . .
Si8 Si 0.50712(7) 1.07982(7) 0.13203(5) 0.0224(2) Uani 1 1 d . . . . .
Si9 Si 0.25150(7) 0.93772(7) 0.36787(6) 0.0284(2) Uani 1 1 d . . . . .
Si10 Si 0.72374(7) 0.74883(7) 0.36145(5) 0.0262(2) Uani 1 1 d . . . . .
Si11 Si 0.52156(7) 0.82199(7) 0.47430(5) 0.0229(2) Uani 1 1 d . . . . .
Si12 Si 0.40007(7) 0.62395(7) 0.35732(5) 0.0262(2) Uani 1 1 d . . . . .
N4 N 0.6127(2) 0.8268(2) 0.19618(16) 0.0223(7) Uani 1 1 d . . . . .
N5 N 0.6650(2) 0.9099(2) 0.23399(16) 0.0210(7) Uani 1 1 d . . . . .
N6 N 0.4171(2) 0.8183(2) 0.24082(16) 0.0249(7) Uani 1 1 d . . . . .
C52 C 0.5060(3) 1.0333(2) 0.27113(19) 0.0226(8) Uani 1 1 d . . . . .
C53 C 0.4738(3) 1.0278(2) 0.22031(19) 0.0214(8) Uani 1 1 d . . . . .
C54 C 0.3909(3) 0.9842(2) 0.2493(2) 0.0231(8) Uani 1 1 d . . . . .
H54 H 0.3555 0.9725 0.2271 0.028 Uiso 1 1 calc R . . . .
C55 C 0.3687(3) 0.9606(2) 0.31649(19) 0.0257(8) Uani 1 1 d . . . . .
C56 C 0.4410(3) 0.9921(2) 0.32878(19) 0.0252(8) Uani 1 1 d . . . . .
H56 H 0.4452 0.9865 0.3690 0.030 Uiso 1 1 calc R . . . .
C57 C 0.5788(3) 1.2146(3) 0.2182(2) 0.0291(9) Uani 1 1 d . . . . .
H57A H 0.6016 1.2170 0.1749 0.044 Uiso 1 1 calc GR . . . .
H57B H 0.6118 1.2533 0.2259 0.044 Uiso 1 1 calc GR . . . .
H57C H 0.5175 1.2288 0.2260 0.044 Uiso 1 1 calc GR . . . .
C58 C 0.5598(3) 1.1131(3) 0.3538(2) 0.0382(11) Uani 1 1 d . . . . .
H58A H 0.5003 1.1320 0.3639 0.057 Uiso 1 1 calc GR . . . .
H58B H 0.5999 1.1514 0.3556 0.057 Uiso 1 1 calc GR . . . .
H58C H 0.5638 1.0589 0.3838 0.057 Uiso 1 1 calc GR . . . .
C59 C 0.7097(3) 1.0811(3) 0.2509(3) 0.0350(10) Uani 1 1 d . . . . .
H59A H 0.7188 1.0281 0.2804 0.052 Uiso 1 1 calc GR . . . .
H59B H 0.7449 1.1233 0.2529 0.052 Uiso 1 1 calc GR . . . .
H59C H 0.7268 1.0786 0.2088 0.052 Uiso 1 1 calc GR . . . .
C60 C 0.4668(3) 1.1890(3) 0.1114(2) 0.0325(9) Uani 1 1 d . . . . .
H60A H 0.4037 1.1881 0.1289 0.049 Uiso 1 1 calc GR . . . .
H60B H 0.4812 1.2147 0.0662 0.049 Uiso 1 1 calc GR . . . .
H60C H 0.4949 1.2203 0.1286 0.049 Uiso 1 1 calc GR . . . .
C61 C 0.6292(3) 1.0801(3) 0.0967(2) 0.0340(10) Uani 1 1 d . . . . .
H61A H 0.6592 1.1051 0.1169 0.051 Uiso 1 1 calc GR . . . .
H61B H 0.6433 1.1113 0.0521 0.051 Uiso 1 1 calc GR . . . .
H61C H 0.6479 1.0238 0.1027 0.051 Uiso 1 1 calc GR . . . .
C62 C 0.4494(3) 1.0243(3) 0.0962(2) 0.0299(9) Uani 1 1 d . . . . .
H62A H 0.4528 0.9652 0.1159 0.045 Uiso 1 1 calc GR . . . .
H62B H 0.4776 1.0397 0.0515 0.045 Uiso 1 1 calc GR . . . .
H62C H 0.3884 1.0396 0.1028 0.045 Uiso 1 1 calc GR . . . .
C63 C 0.1802(3) 0.9528(6) 0.3141(3) 0.082(3) Uani 1 1 d . . . . .
H63A H 0.1934 1.0065 0.2815 0.123 Uiso 1 1 calc GR . . . .
H63B H 0.1190 0.9497 0.3377 0.123 Uiso 1 1 calc GR . . . .
H63C H 0.1911 0.9102 0.2950 0.123 Uiso 1 1 calc GR . . . .
C64 C 0.2289(4) 1.0155(4) 0.4101(3) 0.0581(16) Uani 1 1 d . . . . .
H64A H 0.2676 1.0066 0.4370 0.087 Uiso 1 1 calc GR . . . .
H64B H 0.1683 1.0090 0.4354 0.087 Uiso 1 1 calc GR . . . .
H64C H 0.2390 1.0708 0.3796 0.087 Uiso 1 1 calc GR . . . .
C65 C 0.2216(3) 0.8346(3) 0.4307(3) 0.0459(13) Uani 1 1 d . . . . .
H65A H 0.2358 0.7915 0.4122 0.069 Uiso 1 1 calc GR . . . .
H65B H 0.1592 0.8317 0.4513 0.069 Uiso 1 1 calc GR . . . .
H65C H 0.2543 0.8270 0.4613 0.069 Uiso 1 1 calc GR . . . .
C66 C 0.6017(3) 0.7562(2) 0.36694(19) 0.0216(8) Uani 1 1 d . . . . .
C67 C 0.5286(3) 0.7868(2) 0.40537(17) 0.0203(7) Uani 1 1 d . . . . .
C68 C 0.4492(3) 0.7542(2) 0.40120(18) 0.0209(8) Uani 1 1 d . . . . .
H68 H 0.3918 0.7649 0.4212 0.025 Uiso 1 1 calc R . . . .
C69 C 0.4708(2) 0.7036(2) 0.36242(18) 0.0205(7) Uani 1 1 d . . . . .
C70 C 0.5656(3) 0.7063(2) 0.3406(2) 0.0226(8) Uani 1 1 d . . . . .
H70 H 0.5988 0.6796 0.3134 0.027 Uiso 1 1 calc R . . . .
C71 C 0.7868(3) 0.8450(3) 0.3495(2) 0.0387(11) Uani 1 1 d . . . . .
H71A H 0.7706 0.8914 0.3176 0.058 Uiso 1 1 calc GR . . . .
H71B H 0.8493 0.8365 0.3363 0.058 Uiso 1 1 calc GR . . . .
H71C H 0.7729 0.8563 0.3886 0.058 Uiso 1 1 calc GR . . . .
C72 C 0.7356(3) 0.6685(3) 0.4370(2) 0.0419(12) Uani 1 1 d . . . . .
H72A H 0.7143 0.6901 0.4712 0.063 Uiso 1 1 calc GR . . . .
H72B H 0.7969 0.6551 0.4328 0.063 Uiso 1 1 calc GR . . . .
H72C H 0.7016 0.6191 0.4458 0.063 Uiso 1 1 calc GR . . . .
C73 C 0.7780(3) 0.7076(3) 0.2962(2) 0.0311(9) Uani 1 1 d . . . . .
H73A H 0.7528 0.6535 0.3056 0.047 Uiso 1 1 calc GR . . . .
H73B H 0.8404 0.7033 0.2923 0.047 Uiso 1 1 calc GR . . . .
H73C H 0.7686 0.7447 0.2571 0.047 Uiso 1 1 calc GR . . . .
C74 C 0.4133(3) 0.8722(3) 0.4956(2) 0.0336(10) Uani 1 1 d . . . . .
H74A H 0.3657 0.8357 0.5013 0.050 Uiso 1 1 calc R . . . .
H74B H 0.4073 0.8829 0.5343 0.050 Uiso 1 1 calc R . . . .
H74C H 0.4115 0.9238 0.4623 0.050 Uiso 1 1 calc R . . . .
C75 C 0.6137(3) 0.8937(3) 0.4635(2) 0.0369(11) Uani 1 1 d . . . . .
H75A H 0.6658 0.8623 0.4685 0.055 Uiso 1 1 calc GR . . . .
H75B H 0.5965 0.9209 0.4947 0.055 Uiso 1 1 calc GR . . . .
H75C H 0.6260 0.9349 0.4218 0.055 Uiso 1 1 calc GR . . . .
C76 C 0.5233(3) 0.7251(3) 0.5430(2) 0.0321(9) Uani 1 1 d . . . . .
H76A H 0.4766 0.6873 0.5492 0.048 Uiso 1 1 calc GR . . . .
H76B H 0.5149 0.7393 0.5806 0.048 Uiso 1 1 calc GR . . . .
H76C H 0.5794 0.6991 0.5345 0.048 Uiso 1 1 calc GR . . . .
C77 C 0.2826(3) 0.6559(3) 0.3636(2) 0.0366(11) Uani 1 1 d . . . . .
H77A H 0.2565 0.6618 0.4042 0.055 Uiso 1 1 calc GR . . . .
H77B H 0.2498 0.6142 0.3589 0.055 Uiso 1 1 calc GR . . . .
H77C H 0.2811 0.7081 0.3307 0.055 Uiso 1 1 calc GR . . . .
C78 C 0.3986(4) 0.5287(3) 0.4278(2) 0.0436(12) Uani 1 1 d . . . . .
H78A H 0.4578 0.5179 0.4319 0.065 Uiso 1 1 calc GR . . . .
H78B H 0.3757 0.4819 0.4224 0.065 Uiso 1 1 calc GR . . . .
H78C H 0.3616 0.5374 0.4653 0.065 Uiso 1 1 calc GR . . . .
C79 C 0.4496(3) 0.5981(3) 0.2841(2) 0.0327(10) Uani 1 1 d . . . . .
H79A H 0.4562 0.6478 0.2477 0.049 Uiso 1 1 calc GR . . . .
H79B H 0.4115 0.5585 0.2816 0.049 Uiso 1 1 calc GR . . . .
H79C H 0.5066 0.5744 0.2852 0.049 Uiso 1 1 calc GR . . . .
C80 C 0.6197(3) 0.7821(3) 0.15304(19) 0.0224(8) Uani 1 1 d . . . . .
C81 C 0.5821(3) 0.8128(3) 0.1031(2) 0.0309(9) Uani 1 1 d . . . . .
H81 H 0.5510 0.8619 0.0980 0.037 Uiso 1 1 calc R . . . .
C82 C 0.5902(3) 0.7710(3) 0.0605(2) 0.0300(9) Uani 1 1 d . . . . .
H82 H 0.5644 0.7928 0.0271 0.036 Uiso 1 1 calc R . . . .
C83 C 0.6360(3) 0.6971(3) 0.06644(19) 0.0257(8) Uani 1 1 d . . . . .
C84 C 0.6720(3) 0.6662(3) 0.1177(2) 0.0281(9) Uani 1 1 d . . . . .
H84 H 0.7021 0.6166 0.1233 0.034 Uiso 1 1 calc R . . . .
C85 C 0.6641(3) 0.7072(3) 0.16071(19) 0.0247(8) Uani 1 1 d . . . . .
H85 H 0.6885 0.6848 0.1947 0.030 Uiso 1 1 calc R . . . .
C86 C 0.6485(3) 0.6544(3) 0.0179(2) 0.0318(10) Uani 1 1 d . . . . .
H86A H 0.6026 0.6124 0.0319 0.048 Uiso 1 1 calc GR . . . .
H86B H 0.7053 0.6289 0.0129 0.048 Uiso 1 1 calc GR . . . .
H86C H 0.6455 0.6947 -0.0220 0.048 Uiso 1 1 calc GR . . . .
C87 C 0.6807(2) 0.8742(2) 0.19005(17) 0.0194(7) Uani 1 1 d . . . . .
C88 C 0.7656(3) 0.8864(2) 0.13652(19) 0.0230(8) Uani 1 1 d . . . . .
H88A H 0.7915 0.8324 0.1397 0.028 Uiso 1 1 calc R . . . .
H88B H 0.7502 0.9076 0.0965 0.028 Uiso 1 1 calc R . . . .
C89 C 0.8346(3) 0.9443(2) 0.13489(19) 0.0219(8) Uani 1 1 d . . . . .
C90 C 0.8819(3) 0.9206(3) 0.18059(19) 0.0264(8) Uani 1 1 d . . . . .
H90 H 0.8709 0.8683 0.2118 0.032 Uiso 1 1 calc R . . . .
C91 C 0.9451(3) 0.9739(3) 0.1800(2) 0.0315(9) Uani 1 1 d . . . . .
H91 H 0.9747 0.9578 0.2115 0.038 Uiso 1 1 calc R . . . .
C92 C 0.9640(3) 1.0508(3) 0.1327(2) 0.0317(10) Uani 1 1 d . . . . .
H92 H 1.0062 1.0867 0.1323 0.038 Uiso 1 1 calc R . . . .
C93 C 0.9201(3) 1.0741(3) 0.0859(2) 0.0364(11) Uani 1 1 d . . . . .
H93 H 0.9341 1.1252 0.0534 0.044 Uiso 1 1 calc R . . . .
C94 C 0.8549(3) 1.0217(3) 0.0870(2) 0.0300(9) Uani 1 1 d . . . . .
H94 H 0.8250 1.0385 0.0558 0.036 Uiso 1 1 calc R . . . .
C95 C 0.3853(3) 0.8006(3) 0.2063(2) 0.0313(10) Uani 1 1 d . . . . .
C96 C 0.3516(3) 0.7795(3) 0.1670(2) 0.0351(10) Uani 1 1 d . . . . .
H96 H 0.3736 0.7328 0.1566 0.042 Uiso 1 1 calc R . . . .
C97 C 0.2829(3) 0.8243(3) 0.1394(2) 0.0258(8) Uani 1 1 d . . . . .
C98 C 0.2393(3) 0.8908(3) 0.1561(2) 0.0284(9) Uani 1 1 d . . . . .
H98 H 0.2549 0.9073 0.1859 0.034 Uiso 1 1 calc R . . . .
C99 C 0.1740(3) 0.9323(3) 0.1295(2) 0.0325(9) Uani 1 1 d . . . . .
H99 H 0.1460 0.9760 0.1417 0.039 Uiso 1 1 calc R . . . .
C100 C 0.1495(3) 0.9093(3) 0.0845(2) 0.0339(10) Uani 1 1 d . . . . .
H100 H 0.1053 0.9374 0.0666 0.041 Uiso 1 1 calc R . . . .
C101 C 0.1913(3) 0.8445(3) 0.0669(2) 0.0325(10) Uani 1 1 d . . . . .
H101 H 0.1752 0.8286 0.0369 0.039 Uiso 1 1 calc R . . . .
C102 C 0.2572(3) 0.8027(3) 0.0934(2) 0.0292(9) Uani 1 1 d . . . . .
H102 H 0.2851 0.7593 0.0806 0.035 Uiso 1 1 calc R . . . .
H2 H 0.190(3) 0.481(3) 0.205(2) 0.035 Uiso 1 1 d R . . . .
H5A H 0.700(3) 0.944(3) 0.228(3) 0.035 Uiso 1 1 d R . . . .

loop_
_atom_site_aniso_label
_atom_site_aniso_U_11
_atom_site_aniso_U_22
_atom_site_aniso_U_33
_atom_site_aniso_U_23
_atom_site_aniso_U_13
_atom_site_aniso_U_12
U1 0.01749(7) 0.01855(8) 0.01596(8) -0.00715(5) -0.00506(5) 0.00234(5)
Si1 0.0211(5) 0.0268(6) 0.0276(6) -0.0117(4) -0.0101(4) 0.0042(4)
Si2 0.0279(5) 0.0239(5) 0.0190(5) -0.0093(4) -0.0088(4) 0.0030(4)
Si3 0.0265(5) 0.0221(5) 0.0312(6) -0.0109(4) -0.0104(5) 0.0010(4)
Si4 0.0231(5) 0.0203(5) 0.0195(5) -0.0076(4) -0.0060(4) -0.0002(4)
Si5 0.0266(5) 0.0230(5) 0.0173(5) -0.0055(4) -0.0059(4) 0.0025(4)
Si6 0.0194(5) 0.0218(5) 0.0260(5) -0.0056(4) -0.0037(4) 0.0012(4)
N1 0.0243(16) 0.0266(18) 0.0232(17) -0.0146(14) -0.0057(14) -0.0005(14)
N2 0.0216(16) 0.0250(18) 0.0225(17) -0.0127(14) -0.0016(13) -0.0052(13)
N3 0.0235(16) 0.0268(18) 0.0278(18) -0.0103(14) -0.0118(14) 0.0071(14)
C1 0.027(2) 0.0188(19) 0.0191(19) -0.0025(15) -0.0081(16) 0.0029(15)
C2 0.0237(19) 0.0221(19) 0.0211(19) -0.0059(15) -0.0080(15) 0.0027(15)
C3 0.0231(18) 0.024(2) 0.0245(19) -0.0096(16) -0.0127(16) 0.0056(15)
C4 0.0215(18) 0.028(2) 0.0176(18) -0.0065(15) -0.0086(15) 0.0049(15)
C5 0.025(2) 0.024(2) 0.0181(18) -0.0064(15) -0.0092(16) 0.0078(16)
C6 0.0207(19) 0.038(2) 0.037(2) -0.019(2) -0.0070(18) 0.0065(17)
C7 0.034(2) 0.034(2) 0.037(2) -0.0180(19) -0.0197(19) 0.0105(18)
C8 0.026(2) 0.034(2) 0.036(2) -0.0127(19) -0.0070(18) 0.0004(18)
C9 0.042(2) 0.032(2) 0.024(2) -0.0100(18) -0.0124(19) 0.0068(19)
C10 0.036(2) 0.027(2) 0.030(2) -0.0144(18) -0.0126(19) 0.0046(18)
C11 0.031(2) 0.032(2) 0.0194(19) -0.0128(17) -0.0048(16) 0.0022(17)
C12 0.056(3) 0.027(2) 0.044(3) -0.018(2) -0.024(2) 0.008(2)
C13 0.029(2) 0.040(3) 0.075(4) -0.026(3) -0.014(2) -0.001(2)
C14 0.053(3) 0.024(2) 0.044(3) -0.001(2) -0.016(2) -0.001(2)
C15 0.0210(18) 0.0192(18) 0.0182(18) -0.0053(14) -0.0067(14) 0.0055(14)
C16 0.0198(18) 0.0173(18) 0.0217(19) -0.0065(15) -0.0037(15) 0.0044(15)
C17 0.0197(18) 0.0221(19) 0.0212(19) -0.0070(15) -0.0080(15) 0.0029(15)
C18 0.0239(19) 0.0216(19) 0.0214(19) -0.0061(15) -0.0062(16) 0.0035(15)
C19 0.0240(18) 0.0193(18) 0.0186(18) -0.0057(14) -0.0053(15) 0.0026(15)
C20 0.029(2) 0.029(2) 0.039(2) -0.0158(19) -0.0139(19) 0.0045(17)
C21 0.037(2) 0.029(2) 0.024(2) -0.0079(17) -0.0110(18) -0.0003(18)
C22 0.030(2) 0.025(2) 0.029(2) -0.0088(17) -0.0081(18) 0.0006(17)
C23 0.028(2) 0.041(3) 0.026(2) -0.0035(19) -0.0022(18) -0.0046(19)
C24 0.066(3) 0.030(2) 0.023(2) -0.0094(18) -0.018(2) 0.008(2)
C25 0.041(2) 0.027(2) 0.029(2) -0.0084(17) -0.0151(19) 0.0063(18)
C26 0.027(2) 0.028(2) 0.058(3) -0.011(2) 0.001(2) 0.0037(18)
C27 0.028(2) 0.045(3) 0.039(3) -0.017(2) -0.006(2) -0.005(2)
C28 0.024(2) 0.046(3) 0.035(3) -0.003(2) -0.0051(19) -0.002(2)
C29 0.0223(18) 0.023(2) 0.0228(19) -0.0118(16) -0.0016(15) -0.0024(15)
C30 0.035(2) 0.033(2) 0.025(2) -0.0139(18) -0.0099(18) 0.0040(18)
C31 0.033(2) 0.030(2) 0.033(2) -0.0173(18) -0.0083(18) 0.0056(18)
C32 0.030(2) 0.025(2) 0.0164(18) -0.0112(15) -0.0004(15) -0.0023(16)
C33 0.050(3) 0.032(2) 0.030(2) -0.0153(19) -0.018(2) 0.005(2)
C34 0.049(3) 0.026(2) 0.025(2) -0.0131(17) -0.016(2) 0.0096(19)
C35 0.035(2) 0.025(2) 0.028(2) -0.0135(17) -0.0028(18) -0.0023(18)
C36 0.0224(18) 0.027(2) 0.0151(17) -0.0072(15) -0.0025(15) -0.0002(16)
C37 0.032(2) 0.039(3) 0.028(2) -0.0200(19) 0.0032(18) -0.0072(19)
C38 0.024(2) 0.028(2) 0.028(2) -0.0132(18) 0.0024(17) -0.0026(17)
C39 0.032(2) 0.022(2) 0.050(3) -0.014(2) 0.009(2) 0.0022(17)
C40 0.030(2) 0.033(3) 0.048(3) -0.003(2) 0.000(2) -0.0020(19)
C41 0.025(2) 0.055(3) 0.033(2) -0.012(2) -0.0013(19) -0.009(2)
C42 0.032(2) 0.034(3) 0.051(3) -0.023(2) 0.002(2) -0.009(2)
C43 0.025(2) 0.026(2) 0.038(2) -0.0143(18) -0.0008(18) 0.0038(17)
C44 0.025(2) 0.023(2) 0.041(3) -0.0096(18) -0.0076(19) 0.0065(16)
C45 0.032(2) 0.034(2) 0.040(3) -0.021(2) -0.0153(19) 0.0011(18)
C46 0.0202(18) 0.030(2) 0.027(2) -0.0084(17) -0.0037(16) -0.0020(16)
C47 0.039(2) 0.030(2) 0.033(2) -0.0079(19) -0.012(2) -0.0020(19)
C48 0.048(3) 0.035(3) 0.041(3) -0.009(2) -0.020(2) 0.012(2)
C49 0.037(2) 0.048(3) 0.022(2) 0.000(2) -0.0096(19) 0.004(2)
C50 0.032(2) 0.046(3) 0.023(2) -0.0094(19) -0.0057(18) -0.011(2)
C51 0.030(2) 0.033(2) 0.031(2) -0.0151(18) -0.0043(18) -0.0036(18)
U2 0.01731(7) 0.01736(8) 0.01611(8) -0.00638(5) -0.00451(5) 0.00256(5)
Si7 0.0302(6) 0.0212(5) 0.0231(5) -0.0088(4) -0.0095(4) 0.0020(4)
Si8 0.0265(5) 0.0212(5) 0.0185(5) -0.0051(4) -0.0071(4) 0.0024(4)
Si9 0.0232(5) 0.0298(6) 0.0253(6) -0.0060(5) -0.0014(4) 0.0075(4)
Si10 0.0196(5) 0.0337(6) 0.0220(5) -0.0050(4) -0.0074(4) 0.0050(4)
Si11 0.0264(5) 0.0253(5) 0.0190(5) -0.0085(4) -0.0085(4) 0.0022(4)
Si12 0.0281(6) 0.0236(5) 0.0268(6) -0.0091(4) -0.0056(4) -0.0028(4)
N4 0.0226(16) 0.0228(17) 0.0230(17) -0.0112(13) -0.0035(13) -0.0013(13)
N5 0.0223(16) 0.0212(17) 0.0228(16) -0.0120(13) -0.0049(13) -0.0020(13)
N6 0.0281(17) 0.0258(18) 0.0245(17) -0.0120(14) -0.0106(14) 0.0094(14)
C52 0.0268(19) 0.0213(19) 0.0222(19) -0.0095(15) -0.0098(16) 0.0080(15)
C53 0.027(2) 0.0180(19) 0.0187(19) -0.0076(15) -0.0031(16) 0.0002(15)
C54 0.0214(19) 0.0197(19) 0.028(2) -0.0086(16) -0.0075(16) 0.0084(15)
C55 0.027(2) 0.0207(19) 0.024(2) -0.0053(15) -0.0018(16) 0.0051(16)
C56 0.037(2) 0.0171(18) 0.0214(19) -0.0068(15) -0.0095(17) 0.0073(16)
C57 0.029(2) 0.025(2) 0.032(2) -0.0080(17) -0.0092(18) 0.0042(17)
C58 0.053(3) 0.033(2) 0.033(2) -0.014(2) -0.013(2) -0.004(2)
C59 0.032(2) 0.027(2) 0.056(3) -0.021(2) -0.019(2) 0.0053(18)
C60 0.042(2) 0.026(2) 0.032(2) -0.0083(18) -0.015(2) 0.0045(18)
C61 0.032(2) 0.040(3) 0.023(2) -0.0036(18) -0.0052(18) -0.0010(19)
C62 0.039(2) 0.030(2) 0.025(2) -0.0103(17) -0.0143(18) 0.0039(18)
C63 0.026(3) 0.177(9) 0.035(3) -0.026(4) -0.010(2) 0.022(4)
C64 0.054(3) 0.044(3) 0.058(4) -0.024(3) 0.023(3) -0.002(3)
C65 0.027(2) 0.033(3) 0.061(3) -0.001(2) -0.003(2) 0.002(2)
C66 0.0247(19) 0.0190(19) 0.0190(18) -0.0028(15) -0.0077(15) 0.0036(15)
C67 0.0229(18) 0.0208(18) 0.0154(17) -0.0027(14) -0.0067(14) 0.0014(15)
C68 0.0204(18) 0.0219(19) 0.0178(18) -0.0049(14) -0.0040(14) 0.0036(15)
C69 0.0218(18) 0.0210(19) 0.0175(17) -0.0043(14) -0.0065(15) 0.0020(15)
C70 0.026(2) 0.0178(19) 0.0205(19) -0.0034(15) -0.0054(16) 0.0047(15)
C71 0.029(2) 0.058(3) 0.034(2) -0.019(2) -0.0118(19) -0.001(2)
C72 0.025(2) 0.064(3) 0.028(2) -0.004(2) -0.0113(19) 0.010(2)
C73 0.0207(19) 0.032(2) 0.031(2) -0.0037(18) -0.0029(17) 0.0039(17)
C74 0.042(3) 0.037(2) 0.024(2) -0.0142(19) -0.0085(19) 0.009(2)
C75 0.045(3) 0.034(3) 0.037(3) -0.017(2) -0.012(2) -0.006(2)
C76 0.037(2) 0.034(2) 0.025(2) -0.0076(18) -0.0108(18) 0.0020(19)
C77 0.027(2) 0.047(3) 0.042(3) -0.025(2) -0.0044(19) -0.007(2)
C78 0.059(3) 0.029(2) 0.032(3) -0.0019(19) -0.004(2) -0.010(2)
C79 0.035(2) 0.032(2) 0.037(2) -0.019(2) -0.0082(19) 0.0016(19)
C80 0.0226(18) 0.024(2) 0.0219(19) -0.0106(15) -0.0037(15) -0.0018(15)
C81 0.035(2) 0.029(2) 0.035(2) -0.0175(19) -0.0143(19) 0.0087(18)
C82 0.036(2) 0.036(2) 0.025(2) -0.0166(18) -0.0127(18) 0.0034(19)
C83 0.028(2) 0.028(2) 0.0208(19) -0.0124(16) -0.0006(16) -0.0011(16)
C84 0.037(2) 0.024(2) 0.025(2) -0.0113(16) -0.0063(17) 0.0008(17)
C85 0.029(2) 0.024(2) 0.0225(19) -0.0088(16) -0.0085(16) 0.0026(16)
C86 0.042(3) 0.029(2) 0.025(2) -0.0117(18) -0.0053(19) -0.0014(19)
C87 0.0208(17) 0.0179(18) 0.0167(17) -0.0037(14) -0.0041(14) 0.0026(14)
C88 0.0219(18) 0.023(2) 0.024(2) -0.0098(16) -0.0044(16) 0.0024(15)
C89 0.0200(18) 0.0204(19) 0.0234(19) -0.0102(15) 0.0006(15) 0.0004(15)
C90 0.0246(19) 0.028(2) 0.023(2) -0.0073(16) -0.0031(16) -0.0001(16)
C91 0.027(2) 0.039(3) 0.030(2) -0.0143(19) -0.0084(18) 0.0022(18)
C92 0.022(2) 0.028(2) 0.045(3) -0.017(2) -0.0026(19) -0.0014(17)
C93 0.023(2) 0.029(2) 0.046(3) -0.005(2) -0.002(2) -0.0023(18)
C94 0.025(2) 0.031(2) 0.028(2) -0.0046(18) -0.0040(17) 0.0011(17)
C95 0.024(2) 0.027(2) 0.039(2) -0.0086(19) -0.0081(18) 0.0056(17)
C96 0.037(2) 0.034(2) 0.050(3) -0.025(2) -0.025(2) 0.0121(19)
C97 0.0235(19) 0.025(2) 0.029(2) -0.0084(17) -0.0084(17) 0.0008(16)
C98 0.0236(19) 0.027(2) 0.035(2) -0.0103(17) -0.0080(17) -0.0012(16)
C99 0.031(2) 0.026(2) 0.038(2) -0.0099(18) -0.0081(19) 0.0051(17)
C100 0.033(2) 0.030(2) 0.034(2) -0.0010(18) -0.0155(19) 0.0058(18)
C101 0.037(2) 0.033(2) 0.023(2) 0.0018(17) -0.0126(18) -0.0064(19)
C102 0.030(2) 0.029(2) 0.031(2) -0.0114(18) -0.0101(18) -0.0022(18)

loop_
_atom_type_symbol
_atom_type_description
_atom_type_scat_dispersion_real
_atom_type_scat_dispersion_imag
_atom_type_scat_source
C C 0.0181 0.0091 'International Tables Vol C Tables 4.2.6.8 and 6.1.1.4'
H H 0.0000 0.0000 'International Tables Vol C Tables 4.2.6.8 and 6.1.1.4'
N N 0.0311 0.0180 'International Tables Vol C Tables 4.2.6.8 and 6.1.1.4'
Si Si 0.2541 0.3302 'International Tables Vol C Tables 4.2.6.8 and 6.1.1.4'
U U -4.3638 13.4090 'International Tables Vol C Tables 4.2.6.8 and 6.1.1.4'

loop_
_geom_angle_atom_site_label_1
_geom_angle_atom_site_label_2
_geom_angle_atom_site_label_3
_geom_angle
_geom_angle_site_symmetry_1
_geom_angle_site_symmetry_3
_geom_angle_publ_flag
N1 U1 C2 117.05(12) . . ?
N1 U1 C3 122.58(12) . . ?
N1 U1 C4 95.00(12) . . ?
N1 U1 C5 74.74(12) . . ?
N1 U1 C15 123.30(11) . . ?
N1 U1 C16 104.47(12) . . ?
N1 U1 C17 114.40(12) . . ?
N1 U1 C18 142.92(11) . . ?
N1 U1 C19 151.69(11) . . ?
N2 U1 N1 55.00(11) . . ?
N2 U1 C2 96.74(11) . . ?
N2 U1 C3 125.12(12) . . ?
N2 U1 C4 121.91(12) . . ?
N2 U1 C5 91.92(12) . . ?
N2 U1 C15 79.66(11) . . ?
N2 U1 C16 81.97(12) . . ?
N2 U1 C17 110.45(12) . . ?
N2 U1 C18 128.12(12) . . ?
N2 U1 C19 106.27(11) . . ?
N3 U1 N1 76.32(11) . . ?
N3 U1 N2 127.36(12) . . ?
N3 U1 C2 124.89(12) . . ?
N3 U1 C3 96.01(12) . . ?
N3 U1 C4 76.91(12) . . ?
N3 U1 C5 93.55(12) . . ?
N3 U1 C15 118.34(11) . . ?
N3 U1 C16 93.19(12) . . ?
N3 U1 C17 70.01(12) . . ?
N3 U1 C18 79.19(12) . . ?
N3 U1 C19 108.76(11) . . ?
C3 U1 C2 29.92(11) . . ?
C3 U1 C4 30.22(11) . . ?
C3 U1 C5 48.65(12) . . ?
C3 U1 C15 110.49(11) . . ?
C3 U1 C16 132.91(12) . . ?
C3 U1 C17 115.64(11) . . ?
C3 U1 C18 87.16(12) . . ?
C3 U1 C19 85.17(11) . . ?
C4 U1 C2 50.07(11) . . ?
C4 U1 C5 30.05(11) . . ?
C4 U1 C15 140.47(11) . . ?
C4 U1 C16 155.50(11) . . ?
C4 U1 C17 127.61(11) . . ?
C4 U1 C18 106.08(11) . . ?
C4 U1 C19 113.31(11) . . ?
C5 U1 C2 48.70(12) . . ?
C5 U1 C15 145.36(11) . . ?
C5 U1 C16 172.80(12) . . ?
C5 U1 C17 157.27(12) . . ?
C5 U1 C18 134.53(12) . . ?
C5 U1 C19 131.02(12) . . ?
C15 U1 C2 98.59(11) . . ?
C16 U1 C2 128.00(12) . . ?
C16 U1 C15 29.70(11) . . ?
C17 U1 C2 128.49(11) . . ?
C17 U1 C15 48.37(11) . . ?
C17 U1 C16 29.53(11) . . ?
C17 U1 C18 29.55(11) . . ?
C17 U1 C19 47.61(11) . . ?
C18 U1 C2 99.76(11) . . ?
C18 U1 C15 49.44(11) . . ?
C18 U1 C16 49.60(11) . . ?
C18 U1 C19 29.59(11) . . ?
C19 U1 C2 83.64(11) . . ?
C19 U1 C15 29.24(10) . . ?
C19 U1 C16 48.34(11) . . ?
C6 Si1 C1 107.39(19) . . ?
C6 Si1 C7 107.5(2) . . ?
C6 Si1 C8 107.8(2) . . ?
C7 Si1 C1 107.92(19) . . ?
C8 Si1 C1 118.95(19) . . ?
C8 Si1 C7 106.8(2) . . ?
C9 Si2 C2 105.63(19) . . ?
C9 Si2 C10 108.9(2) . . ?
C10 Si2 C2 114.69(19) . . ?
C11 Si2 C2 112.30(18) . . ?
C11 Si2 C9 105.5(2) . . ?
C11 Si2 C10 109.3(2) . . ?
C4 Si3 C13 112.5(2) . . ?
C4 Si3 C14 105.4(2) . . ?
C12 Si3 C4 110.9(2) . . ?
C12 Si3 C13 110.9(2) . . ?
C12 Si3 C14 108.6(2) . . ?
C13 Si3 C14 108.3(3) . . ?
C20 Si4 C15 116.33(18) . . ?
C20 Si4 C21 108.6(2) . . ?
C21 Si4 C15 107.08(18) . . ?
C22 Si4 C15 112.28(18) . . ?
C22 Si4 C20 106.2(2) . . ?
C22 Si4 C21 105.8(2) . . ?
C16 Si5 C25 107.26(19) . . ?
C23 Si5 C16 113.69(19) . . ?
C23 Si5 C24 108.1(2) . . ?
C23 Si5 C25 109.8(2) . . ?
C24 Si5 C16 109.1(2) . . ?
C24 Si5 C25 108.8(2) . . ?
C18 Si6 C27 110.70(19) . . ?
C26 Si6 C18 107.90(19) . . ?
C26 Si6 C27 106.1(2) . . ?
C28 Si6 C18 112.6(2) . . ?
C28 Si6 C26 106.9(2) . . ?
C28 Si6 C27 112.3(2) . . ?
C29 N1 U1 143.9(3) . . ?
C36 N1 U1 94.5(2) . . ?
C36 N1 C29 121.3(3) . . ?
U1 N2 H2 145(4) . . ?
C36 N2 U1 97.4(2) . . ?
C36 N2 H2 116(4) . . ?
C44 N3 U1 164.0(3) . . ?
Si1 C1 U1 129.56(18) . . ?
C2 C1 U1 74.9(2) . . ?
C2 C1 Si1 132.6(3) . . ?
C2 C1 C5 107.2(3) . . ?
C5 C1 U1 72.6(2) . . ?
C5 C1 Si1 118.3(3) . . ?
Si2 C2 U1 137.87(19) . . ?
C1 C2 U1 75.8(2) . . ?
C1 C2 Si2 129.8(3) . . ?
C1 C2 C3 106.6(3) . . ?
C3 C2 U1 71.5(2) . . ?
C3 C2 Si2 118.2(3) . . ?
U1 C3 H3 113.1 . . ?
C2 C3 U1 78.6(2) . . ?
C2 C3 H3 124.6 . . ?
C4 C3 U1 75.7(2) . . ?
C4 C3 C2 110.9(3) . . ?
C4 C3 H3 124.6 . . ?
Si3 C4 U1 131.01(18) . . ?
C3 C4 U1 74.1(2) . . ?
C3 C4 Si3 128.3(3) . . ?
C3 C4 C5 104.7(3) . . ?
C5 C4 U1 75.6(2) . . ?
C5 C4 Si3 123.7(3) . . ?
U1 C5 H5 115.0 . . ?
C1 C5 U1 77.8(2) . . ?
C1 C5 H5 124.7 . . ?
C4 C5 U1 74.4(2) . . ?
C4 C5 C1 110.6(4) . . ?
C4 C5 H5 124.7 . . ?
Si1 C6 H6A 109.5 . . ?
Si1 C6 H6B 109.5 . . ?
Si1 C6 H6C 109.5 . . ?
H6A C6 H6B 109.5 . . ?
H6A C6 H6C 109.5 . . ?
H6B C6 H6C 109.5 . . ?
Si1 C7 H7A 109.5 . . ?
Si1 C7 H7B 109.5 . . ?
Si1 C7 H7C 109.5 . . ?
H7A C7 H7B 109.5 . . ?
H7A C7 H7C 109.5 . . ?
H7B C7 H7C 109.5 . . ?
Si1 C8 H8A 109.5 . . ?
Si1 C8 H8B 109.5 . . ?
Si1 C8 H8C 109.5 . . ?
H8A C8 H8B 109.5 . . ?
H8A C8 H8C 109.5 . . ?
H8B C8 H8C 109.5 . . ?
Si2 C9 H9A 109.5 . . ?
Si2 C9 H9B 109.5 . . ?
Si2 C9 H9C 109.5 . . ?
H9A C9 H9B 109.5 . . ?
H9A C9 H9C 109.5 . . ?
H9B C9 H9C 109.5 . . ?
Si2 C10 H10A 109.5 . . ?
Si2 C10 H10B 109.5 . . ?
Si2 C10 H10C 109.5 . . ?
H10A C10 H10B 109.5 . . ?
H10A C10 H10C 109.5 . . ?
H10B C10 H10C 109.5 . . ?
Si2 C11 H11A 109.5 . . ?
Si2 C11 H11B 109.5 . . ?
Si2 C11 H11C 109.5 . . ?
H11A C11 H11B 109.5 . . ?
H11A C11 H11C 109.5 . . ?
H11B C11 H11C 109.5 . . ?
Si3 C12 H12A 109.5 . . ?
Si3 C12 H12B 109.5 . . ?
Si3 C12 H12C 109.5 . . ?
H12A C12 H12B 109.5 . . ?
H12A C12 H12C 109.5 . . ?
H12B C12 H12C 109.5 . . ?
Si3 C13 H13A 109.5 . . ?
Si3 C13 H13B 109.5 . . ?
Si3 C13 H13C 109.5 . . ?
H13A C13 H13B 109.5 . . ?
H13A C13 H13C 109.5 . . ?
H13B C13 H13C 109.5 . . ?
Si3 C14 H14A 109.5 . . ?
Si3 C14 H14B 109.5 . . ?
Si3 C14 H14C 109.5 . . ?
H14A C14 H14B 109.5 . . ?
H14A C14 H14C 109.5 . . ?
H14B C14 H14C 109.5 . . ?
Si4 C15 U1 128.97(17) . . ?
C16 C15 U1 74.7(2) . . ?
C16 C15 Si4 129.9(3) . . ?
C19 C15 U1 74.7(2) . . ?
C19 C15 Si4 121.2(3) . . ?
C19 C15 C16 106.8(3) . . ?
Si5 C16 U1 126.41(18) . . ?
C15 C16 U1 75.6(2) . . ?
C15 C16 Si5 133.0(3) . . ?
C17 C16 U1 73.7(2) . . ?
C17 C16 Si5 119.3(3) . . ?
C17 C16 C15 106.2(3) . . ?
U1 C17 H17 114.5 . . ?
C16 C17 U1 76.8(2) . . ?
C16 C17 H17 124.2 . . ?
C18 C17 U1 76.3(2) . . ?
C18 C17 C16 111.7(3) . . ?
C18 C17 H17 124.2 . . ?
Si6 C18 U1 130.50(19) . . ?
C17 C18 U1 74.1(2) . . ?
C17 C18 Si6 123.7(3) . . ?
C17 C18 C19 104.3(3) . . ?
C19 C18 U1 75.5(2) . . ?
C19 C18 Si6 128.9(3) . . ?
U1 C19 H19 116.2 . . ?
C15 C19 U1 76.1(2) . . ?
C15 C19 C18 111.1(3) . . ?
C15 C19 H19 124.5 . . ?
C18 C19 U1 74.9(2) . . ?
C18 C19 H19 124.5 . . ?
Si4 C20 H20A 109.5 . . ?
Si4 C20 H20B 109.5 . . ?
Si4 C20 H20C 109.5 . . ?
H20A C20 H20B 109.5 . . ?
H20A C20 H20C 109.5 . . ?
H20B C20 H20C 109.5 . . ?
Si4 C21 H21A 109.5 . . ?
Si4 C21 H21B 109.5 . . ?
Si4 C21 H21C 109.5 . . ?
H21A C21 H21B 109.5 . . ?
H21A C21 H21C 109.5 . . ?
H21B C21 H21C 109.5 . . ?
Si4 C22 H22A 109.5 . . ?
Si4 C22 H22B 109.5 . . ?
Si4 C22 H22C 109.5 . . ?
H22A C22 H22B 109.5 . . ?
H22A C22 H22C 109.5 . . ?
H22B C22 H22C 109.5 . . ?
Si5 C23 H23A 109.5 . . ?
Si5 C23 H23B 109.5 . . ?
Si5 C23 H23C 109.5 . . ?
H23A C23 H23B 109.5 . . ?
H23A C23 H23C 109.5 . . ?
H23B C23 H23C 109.5 . . ?
Si5 C24 H24A 109.5 . . ?
Si5 C24 H24B 109.5 . . ?
Si5 C24 H24C 109.5 . . ?
H24A C24 H24B 109.5 . . ?
H24A C24 H24C 109.5 . . ?
H24B C24 H24C 109.5 . . ?
Si5 C25 H25A 109.5 . . ?
Si5 C25 H25B 109.5 . . ?
Si5 C25 H25C 109.5 . . ?
H25A C25 H25B 109.5 . . ?
H25A C25 H25C 109.5 . . ?
H25B C25 H25C 109.5 . . ?
Si6 C26 H26A 109.5 . . ?
Si6 C26 H26B 109.5 . . ?
Si6 C26 H26C 109.5 . . ?
H26A C26 H26B 109.5 . . ?
H26A C26 H26C 109.5 . . ?
H26B C26 H26C 109.5 . . ?
Si6 C27 H27A 109.5 . . ?
Si6 C27 H27B 109.5 . . ?
Si6 C27 H27C 109.5 . . ?
H27A C27 H27B 109.5 . . ?
H27A C27 H27C 109.5 . . ?
H27B C27 H27C 109.5 . . ?
Si6 C28 H28A 109.5 . . ?
Si6 C28 H28B 109.5 . . ?
Si6 C28 H28C 109.5 . . ?
H28A C28 H28B 109.5 . . ?
H28A C28 H28C 109.5 . . ?
H28B C28 H28C 109.5 . . ?
C30 C29 N1 121.1(4) . . ?
C34 C29 N1 120.3(4) . . ?
C34 C29 C30 118.6(4) . . ?
C29 C30 H30 119.9 . . ?
C31 C30 C29 120.3(4) . . ?
C31 C30 H30 119.9 . . ?
C30 C31 H31 118.9 . . ?
C30 C31 C32 122.1(4) . . ?
C32 C31 H31 118.9 . . ?
C31 C32 C33 116.5(4) . . ?
C31 C32 C35 122.3(4) . . ?
C33 C32 C35 121.2(4) . . ?
C32 C33 H33 119.0 . . ?
C34 C33 C32 122.0(4) . . ?
C34 C33 H33 119.0 . . ?
C29 C34 C33 120.5(4) . . ?
C29 C34 H34 119.8 . . ?
C33 C34 H34 119.8 . . ?
C32 C35 H35A 109.5 . . ?
C32 C35 H35B 109.5 . . ?
C32 C35 H35C 109.5 . . ?
H35A C35 H35B 109.5 . . ?
H35A C35 H35C 109.5 . . ?
H35B C35 H35C 109.5 . . ?
N1 C36 U1 57.9(2) . . ?
N1 C36 N2 112.6(3) . . ?
N1 C36 C37 123.0(3) . . ?
N2 C36 U1 55.1(2) . . ?
N2 C36 C37 124.4(3) . . ?
C37 C36 U1 171.4(3) . . ?
C36 C37 H37A 108.7 . . ?
C36 C37 H37B 108.7 . . ?
H37A C37 H37B 107.6 . . ?
C38 C37 C36 114.3(4) . . ?
C38 C37 H37A 108.7 . . ?
C38 C37 H37B 108.7 . . ?
C39 C38 C37 120.0(4) . . ?
C43 C38 C37 122.3(4) . . ?
C43 C38 C39 117.7(4) . . ?
C38 C39 H39 119.5 . . ?
C38 C39 C40 121.0(4) . . ?
C40 C39 H39 119.5 . . ?
C39 C40 H40 120.0 . . ?
C41 C40 C39 120.1(5) . . ?
C41 C40 H40 120.0 . . ?
C40 C41 H41 120.1 . . ?
C40 C41 C42 119.9(4) . . ?
C42 C41 H41 120.1 . . ?
C41 C42 H42 119.8 . . ?
C41 C42 C43 120.5(4) . . ?
C43 C42 H42 119.8 . . ?
C38 C43 C42 120.9(4) . . ?
C38 C43 H43 119.6 . . ?
C42 C43 H43 119.6 . . ?
N3 C44 C45 179.2(5) . . ?
C44 C45 H45 117.8 . . ?
C44 C45 C46 124.4(4) . . ?
C46 C45 H45 117.8 . . ?
C47 C46 C45 122.8(4) . . ?
C47 C46 C51 116.5(4) . . ?
C51 C46 C45 120.7(4) . . ?
C46 C47 H47 119.5 . . ?
C48 C47 C46 121.0(4) . . ?
C48 C47 H47 119.5 . . ?
C47 C48 H48 118.9 . . ?
C47 C48 C49 122.1(5) . . ?
C49 C48 H48 118.9 . . ?
C48 C49 H49 121.3 . . ?
C50 C49 C48 117.5(4) . . ?
C50 C49 H49 121.3 . . ?
C49 C50 H50 119.4 . . ?
C49 C50 C51 121.2(4) . . ?
C51 C50 H50 119.4 . . ?
C46 C51 H51 119.2 . . ?
C50 C51 C46 121.7(4) . . ?
C50 C51 H51 119.2 . . ?
N4 U2 C52 118.31(11) . . ?
N4 U2 C53 102.45(12) . . ?
N4 U2 C54 116.37(12) . . ?
N4 U2 C55 145.82(12) . . ?
N4 U2 C56 147.73(11) . . ?
N4 U2 C67 119.12(12) . . ?
N4 U2 C68 123.22(12) . . ?
N4 U2 C69 95.22(11) . . ?
N4 U2 C70 75.64(12) . . ?
N5 U2 N4 54.93(11) . . ?
N5 U2 C52 78.14(11) . . ?
N5 U2 C53 85.90(12) . . ?
N5 U2 C54 115.35(12) . . ?
N5 U2 C55 127.67(12) . . ?
N5 U2 C56 102.47(12) . . ?
N5 U2 C67 96.86(11) . . ?
N5 U2 C68 125.00(11) . . ?
N5 U2 C69 120.28(11) . . ?
N5 U2 C70 90.25(12) . . ?
N6 U2 N4 77.02(11) . . ?
N6 U2 N5 128.98(12) . . ?
N6 U2 C52 116.60(11) . . ?
N6 U2 C53 89.02(12) . . ?
N6 U2 C54 68.93(12) . . ?
N6 U2 C55 82.51(12) . . ?
N6 U2 C56 111.60(12) . . ?
N6 U2 C67 123.25(12) . . ?
N6 U2 C68 93.71(12) . . ?
N6 U2 C69 76.11(11) . . ?
N6 U2 C70 93.80(12) . . ?
C52 U2 C55 49.52(11) . . ?
C53 U2 C52 30.05(11) . . ?
C53 U2 C55 49.68(11) . . ?
C53 U2 C56 48.80(11) . . ?
C53 U2 C67 130.88(12) . . ?
C54 U2 C52 48.63(11) . . ?
C54 U2 C53 29.58(12) . . ?
C54 U2 C55 29.56(12) . . ?
C54 U2 C56 47.81(12) . . ?
C54 U2 C67 124.51(12) . . ?
C56 U2 C52 29.52(11) . . ?
C56 U2 C55 29.52(12) . . ?
C56 U2 C67 83.20(12) . . ?
C67 U2 C52 102.48(11) . . ?
C67 U2 C55 94.99(12) . . ?
C68 U2 C52 115.80(11) . . ?
C68 U2 C53 133.68(12) . . ?
C68 U2 C54 111.35(12) . . ?
C68 U2 C55 84.84(12) . . ?
C68 U2 C56 88.07(12) . . ?
C68 U2 C67 30.21(11) . . ?
C68 U2 C69 29.97(11) . . ?
C68 U2 C70 48.84(12) . . ?
C69 U2 C52 145.63(11) . . ?
C69 U2 C53 153.75(12) . . ?
C69 U2 C54 124.36(12) . . ?
C69 U2 C55 106.14(11) . . ?
C69 U2 C56 116.95(12) . . ?
C69 U2 C67 50.07(11) . . ?
C69 U2 C70 30.06(11) . . ?
C70 U2 C52 148.18(12) . . ?
C70 U2 C53 176.12(11) . . ?
C70 U2 C54 154.30(12) . . ?
C70 U2 C55 133.35(12) . . ?
C70 U2 C56 131.97(12) . . ?
C70 U2 C67 49.10(12) . . ?
C57 Si7 C52 110.29(18) . . ?
C57 Si7 C58 105.9(2) . . ?
C57 Si7 C59 107.2(2) . . ?
C58 Si7 C52 107.2(2) . . ?
C59 Si7 C52 117.78(18) . . ?
C59 Si7 C58 108.0(2) . . ?
C60 Si8 C53 109.52(19) . . ?
C60 Si8 C62 106.3(2) . . ?
C61 Si8 C53 112.73(19) . . ?
C61 Si8 C60 110.1(2) . . ?
C61 Si8 C62 109.2(2) . . ?
C62 Si8 C53 108.78(19) . . ?
C63 Si9 C55 106.7(2) . . ?
C63 Si9 C64 111.6(4) . . ?
C63 Si9 C65 107.8(3) . . ?
C64 Si9 C55 105.6(2) . . ?
C65 Si9 C55 119.6(2) . . ?
C65 Si9 C64 105.6(3) . . ?
C71 Si10 C66 118.7(2) . . ?
C72 Si10 C66 107.12(19) . . ?
C72 Si10 C71 107.1(2) . . ?
C73 Si10 C66 107.71(19) . . ?
C73 Si10 C71 108.7(2) . . ?
C73 Si10 C72 107.0(2) . . ?
C74 Si11 C67 110.46(19) . . ?
C74 Si11 C75 109.0(2) . . ?
C74 Si11 C76 107.3(2) . . ?
C75 Si11 C67 115.5(2) . . ?
C75 Si11 C76 108.2(2) . . ?
C76 Si11 C67 106.11(19) . . ?
C69 Si12 C78 105.9(2) . . ?
C77 Si12 C69 112.7(2) . . ?
C77 Si12 C78 107.0(2) . . ?
C79 Si12 C69 110.63(19) . . ?
C79 Si12 C77 111.5(2) . . ?
C79 Si12 C78 108.8(2) . . ?
C80 N4 U2 145.0(2) . . ?
C87 N4 U2 94.8(2) . . ?
C87 N4 C80 119.9(3) . . ?
U2 N5 H5A 144(4) . . ?
C87 N5 U2 97.0(2) . . ?
C87 N5 H5A 115(4) . . ?
C95 N6 U2 163.2(3) . . ?
Si7 C52 U2 131.77(18) . . ?
C53 C52 U2 74.2(2) . . ?
C53 C52 Si7 131.5(3) . . ?
C56 C52 U2 75.2(2) . . ?
C56 C52 Si7 118.6(3) . . ?
C56 C52 C53 106.7(3) . . ?
Si8 C53 U2 123.99(18) . . ?
C52 C53 U2 75.7(2) . . ?
C52 C53 Si8 134.0(3) . . ?
C54 C53 U2 74.9(2) . . ?
C54 C53 Si8 118.4(3) . . ?
C54 C53 C52 106.4(3) . . ?
U2 C54 H54 115.2 . . ?
C53 C54 U2 75.6(2) . . ?
C53 C54 H54 124.2 . . ?
C53 C54 C55 111.5(4) . . ?
C55 C54 U2 76.7(2) . . ?
C55 C54 H54 124.2 . . ?
Si9 C55 U2 135.57(19) . . ?
C54 C55 U2 73.7(2) . . ?
C54 C55 Si9 122.7(3) . . ?
C54 C55 C56 104.6(3) . . ?
C56 C55 U2 74.8(2) . . ?
C56 C55 Si9 127.8(3) . . ?
U2 C56 H56 116.1 . . ?
C52 C56 U2 75.3(2) . . ?
C52 C56 C55 110.8(3) . . ?
C52 C56 H56 124.6 . . ?
C55 C56 U2 75.7(2) . . ?
C55 C56 H56 124.6 . . ?
Si7 C57 H57A 109.5 . . ?
Si7 C57 H57B 109.5 . . ?
Si7 C57 H57C 109.5 . . ?
H57A C57 H57B 109.5 . . ?
H57A C57 H57C 109.5 . . ?
H57B C57 H57C 109.5 . . ?
Si7 C58 H58A 109.5 . . ?
Si7 C58 H58B 109.5 . . ?
Si7 C58 H58C 109.5 . . ?
H58A C58 H58B 109.5 . . ?
H58A C58 H58C 109.5 . . ?
H58B C58 H58C 109.5 . . ?
Si7 C59 H59A 109.5 . . ?
Si7 C59 H59B 109.5 . . ?
Si7 C59 H59C 109.5 . . ?
H59A C59 H59B 109.5 . . ?
H59A C59 H59C 109.5 . . ?
H59B C59 H59C 109.5 . . ?
Si8 C60 H60A 109.5 . . ?
Si8 C60 H60B 109.5 . . ?
Si8 C60 H60C 109.5 . . ?
H60A C60 H60B 109.5 . . ?
H60A C60 H60C 109.5 . . ?
H60B C60 H60C 109.5 . . ?
Si8 C61 H61A 109.5 . . ?
Si8 C61 H61B 109.5 . . ?
Si8 C61 H61C 109.5 . . ?
H61A C61 H61B 109.5 . . ?
H61A C61 H61C 109.5 . . ?
H61B C61 H61C 109.5 . . ?
Si8 C62 H62A 109.5 . . ?
Si8 C62 H62B 109.5 . . ?
Si8 C62 H62C 109.5 . . ?
H62A C62 H62B 109.5 . . ?
H62A C62 H62C 109.5 . . ?
H62B C62 H62C 109.5 . . ?
Si9 C63 H63A 109.5 . . ?
Si9 C63 H63B 109.5 . . ?
Si9 C63 H63C 109.5 . . ?
H63A C63 H63B 109.5 . . ?
H63A C63 H63C 109.5 . . ?
H63B C63 H63C 109.5 . . ?
Si9 C64 H64A 109.5 . . ?
Si9 C64 H64B 109.5 . . ?
Si9 C64 H64C 109.5 . . ?
H64A C64 H64B 109.5 . . ?
H64A C64 H64C 109.5 . . ?
H64B C64 H64C 109.5 . . ?
Si9 C65 H65A 109.5 . . ?
Si9 C65 H65B 109.5 . . ?
Si9 C65 H65C 109.5 . . ?
H65A C65 H65B 109.5 . . ?
H65A C65 H65C 109.5 . . ?
H65B C65 H65C 109.5 . . ?
Si10 C66 U2 129.49(18) . . ?
C67 C66 U2 74.4(2) . . ?
C67 C66 Si10 133.0(3) . . ?
C70 C66 U2 73.2(2) . . ?
C70 C66 Si10 117.8(3) . . ?
C70 C66 C67 107.4(3) . . ?
Si11 C67 U2 134.82(19) . . ?
C66 C67 U2 76.0(2) . . ?
C66 C67 Si11 130.9(3) . . ?
C66 C67 C68 106.3(3) . . ?
C68 C67 U2 72.2(2) . . ?
C68 C67 Si11 118.5(3) . . ?
U2 C68 H68 113.5 . . ?
C67 C68 U2 77.6(2) . . ?
C67 C68 H68 124.7 . . ?
C69 C68 U2 76.1(2) . . ?
C69 C68 C67 110.6(3) . . ?
C69 C68 H68 124.7 . . ?
Si12 C69 U2 128.88(18) . . ?
C68 C69 U2 73.9(2) . . ?
C68 C69 Si12 129.1(3) . . ?
C68 C69 C70 105.7(3) . . ?
C70 C69 U2 75.5(2) . . ?
C70 C69 Si12 123.0(3) . . ?
U2 C70 H70 115.3 . . ?
C66 C70 U2 77.1(2) . . ?
C66 C70 C69 109.9(4) . . ?
C66 C70 H70 125.1 . . ?
C69 C70 U2 74.5(2) . . ?
C69 C70 H70 125.1 . . ?
Si10 C71 H71A 109.5 . . ?
Si10 C71 H71B 109.5 . . ?
Si10 C71 H71C 109.5 . . ?
H71A C71 H71B 109.5 . . ?
H71A C71 H71C 109.5 . . ?
H71B C71 H71C 109.5 . . ?
Si10 C72 H72A 109.5 . . ?
Si10 C72 H72B 109.5 . . ?
Si10 C72 H72C 109.5 . . ?
H72A C72 H72B 109.5 . . ?
H72A C72 H72C 109.5 . . ?
H72B C72 H72C 109.5 . . ?
Si10 C73 H73A 109.5 . . ?
Si10 C73 H73B 109.5 . . ?
Si10 C73 H73C 109.5 . . ?
H73A C73 H73B 109.5 . . ?
H73A C73 H73C 109.5 . . ?
H73B C73 H73C 109.5 . . ?
Si11 C74 H74A 109.5 . . ?
Si11 C74 H74B 109.5 . . ?
Si11 C74 H74C 109.5 . . ?
H74A C74 H74B 109.5 . . ?
H74A C74 H74C 109.5 . . ?
H74B C74 H74C 109.5 . . ?
Si11 C75 H75A 109.5 . . ?
Si11 C75 H75B 109.5 . . ?
Si11 C75 H75C 109.5 . . ?
H75A C75 H75B 109.5 . . ?
H75A C75 H75C 109.5 . . ?
H75B C75 H75C 109.5 . . ?
Si11 C76 H76A 109.5 . . ?
Si11 C76 H76B 109.5 . . ?
Si11 C76 H76C 109.5 . . ?
H76A C76 H76B 109.5 . . ?
H76A C76 H76C 109.5 . . ?
H76B C76 H76C 109.5 . . ?
Si12 C77 H77A 109.5 . . ?
Si12 C77 H77B 109.5 . . ?
Si12 C77 H77C 109.5 . . ?
H77A C77 H77B 109.5 . . ?
H77A C77 H77C 109.5 . . ?
H77B C77 H77C 109.5 . . ?
Si12 C78 H78A 109.5 . . ?
Si12 C78 H78B 109.5 . . ?
Si12 C78 H78C 109.5 . . ?
H78A C78 H78B 109.5 . . ?
H78A C78 H78C 109.5 . . ?
H78B C78 H78C 109.5 . . ?
Si12 C79 H79A 109.5 . . ?
Si12 C79 H79B 109.5 . . ?
Si12 C79 H79C 109.5 . . ?
H79A C79 H79B 109.5 . . ?
H79A C79 H79C 109.5 . . ?
H79B C79 H79C 109.5 . . ?
C81 C80 N4 120.3(4) . . ?
C81 C80 C85 118.7(4) . . ?
C85 C80 N4 121.0(4) . . ?
C80 C81 H81 119.7 . . ?
C80 C81 C82 120.6(4) . . ?
C82 C81 H81 119.7 . . ?
C81 C82 H82 119.2 . . ?
C81 C82 C83 121.6(4) . . ?
C83 C82 H82 119.2 . . ?
C82 C83 C86 121.2(4) . . ?
C84 C83 C82 117.0(4) . . ?
C84 C83 C86 121.7(4) . . ?
C83 C84 H84 119.0 . . ?
C85 C84 C83 121.9(4) . . ?
C85 C84 H84 119.0 . . ?
C80 C85 H85 120.0 . . ?
C84 C85 C80 120.1(4) . . ?
C84 C85 H85 120.0 . . ?
C83 C86 H86A 109.5 . . ?
C83 C86 H86B 109.5 . . ?
C83 C86 H86C 109.5 . . ?
H86A C86 H86B 109.5 . . ?
H86A C86 H86C 109.5 . . ?
H86B C86 H86C 109.5 . . ?
N4 C87 U2 57.5(2) . . ?
N4 C87 C88 122.2(3) . . ?
N5 C87 U2 55.7(2) . . ?
N5 C87 N4 112.9(3) . . ?
N5 C87 C88 124.9(3) . . ?
C88 C87 U2 174.1(3) . . ?
C87 C88 H88A 108.4 . . ?
C87 C88 H88B 108.4 . . ?
H88A C88 H88B 107.4 . . ?
C89 C88 C87 115.6(3) . . ?
C89 C88 H88A 108.4 . . ?
C89 C88 H88B 108.4 . . ?
C90 C89 C88 120.5(4) . . ?
C94 C89 C88 121.0(4) . . ?
C94 C89 C90 118.4(4) . . ?
C89 C90 H90 119.5 . . ?
C91 C90 C89 121.1(4) . . ?
C91 C90 H90 119.5 . . ?
C90 C91 H91 120.0 . . ?
C92 C91 C90 120.0(4) . . ?
C92 C91 H91 120.0 . . ?
C91 C92 H92 120.1 . . ?
C91 C92 C93 119.7(4) . . ?
C93 C92 H92 120.1 . . ?
C92 C93 H93 119.7 . . ?
C92 C93 C94 120.6(4) . . ?
C94 C93 H93 119.7 . . ?
C89 C94 C93 120.2(4) . . ?
C89 C94 H94 119.9 . . ?
C93 C94 H94 119.9 . . ?
N6 C95 C96 178.3(5) . . ?
C95 C96 H96 117.7 . . ?
C95 C96 C97 124.6(4) . . ?
C97 C96 H96 117.7 . . ?
C98 C97 C96 122.6(4) . . ?
C98 C97 C102 116.6(4) . . ?
C102 C97 C96 120.9(4) . . ?
C97 C98 H98 119.2 . . ?
C99 C98 C97 121.7(4) . . ?
C99 C98 H98 119.2 . . ?
C98 C99 H99 119.7 . . ?
C98 C99 C100 120.5(4) . . ?
C100 C99 H99 119.7 . . ?
C99 C100 H100 120.4 . . ?
C101 C100 C99 119.2(4) . . ?
C101 C100 H100 120.4 . . ?
C100 C101 H101 119.8 . . ?
C100 C101 C102 120.5(4) . . ?
C102 C101 H101 119.8 . . ?
C97 C102 H102 119.2 . . ?
C101 C102 C97 121.5(4) . . ?
C101 C102 H102 119.2 . . ?

loop_
_geom_bond_atom_site_label_1
_geom_bond_atom_site_label_2
_geom_bond_distance
_geom_bond_site_symmetry_2
_geom_bond_publ_flag
U1 N1 2.429(3) . ?
U1 N2 2.364(3) . ?
U1 N3 2.321(3) . ?
U1 C2 2.824(4) . ?
U1 C3 2.732(4) . ?
U1 C4 2.752(4) . ?
U1 C5 2.768(4) . ?
U1 C15 2.823(4) . ?
U1 C16 2.810(4) . ?
U1 C17 2.770(4) . ?
U1 C18 2.798(4) . ?
U1 C19 2.805(4) . ?
Si1 C1 1.886(4) . ?
Si1 C6 1.866(4) . ?
Si1 C7 1.873(4) . ?
Si1 C8 1.872(4) . ?
Si2 C2 1.875(4) . ?
Si2 C9 1.872(5) . ?
Si2 C10 1.872(4) . ?
Si2 C11 1.870(4) . ?
Si3 C4 1.867(4) . ?
Si3 C12 1.860(5) . ?
Si3 C13 1.867(5) . ?
Si3 C14 1.873(5) . ?
Si4 C15 1.896(4) . ?
Si4 C20 1.870(4) . ?
Si4 C21 1.872(4) . ?
Si4 C22 1.868(4) . ?
Si5 C16 1.868(4) . ?
Si5 C23 1.850(4) . ?
Si5 C24 1.868(5) . ?
Si5 C25 1.883(4) . ?
Si6 C18 1.864(4) . ?
Si6 C26 1.862(5) . ?
Si6 C27 1.870(5) . ?
Si6 C28 1.861(5) . ?
N1 C29 1.435(5) . ?
N1 C36 1.328(5) . ?
N2 C36 1.334(5) . ?
N2 H2 0.80(5) . ?
N3 C44 1.173(6) . ?
C1 C2 1.432(6) . ?
C1 C5 1.433(6) . ?
C2 C3 1.437(5) . ?
C3 H3 0.9300 . ?
C3 C4 1.430(6) . ?
C4 C5 1.431(5) . ?
C5 H5 0.9300 . ?
C6 H6A 0.9600 . ?
C6 H6B 0.9600 . ?
C6 H6C 0.9600 . ?
C7 H7A 0.9600 . ?
C7 H7B 0.9600 . ?
C7 H7C 0.9600 . ?
C8 H8A 0.9600 . ?
C8 H8B 0.9600 . ?
C8 H8C 0.9600 . ?
C9 H9A 0.9600 . ?
C9 H9B 0.9600 . ?
C9 H9C 0.9600 . ?
C10 H10A 0.9600 . ?
C10 H10B 0.9600 . ?
C10 H10C 0.9600 . ?
C11 H11A 0.9600 . ?
C11 H11B 0.9600 . ?
C11 H11C 0.9600 . ?
C12 H12A 0.9600 . ?
C12 H12B 0.9600 . ?
C12 H12C 0.9600 . ?
C13 H13A 0.9600 . ?
C13 H13B 0.9600 . ?
C13 H13C 0.9600 . ?
C14 H14A 0.9600 . ?
C14 H14B 0.9600 . ?
C14 H14C 0.9600 . ?
C15 C16 1.444(5) . ?
C15 C19 1.420(5) . ?
C16 C17 1.422(6) . ?
C17 H17 0.9300 . ?
C17 C18 1.420(5) . ?
C18 C19 1.431(5) . ?
C19 H19 0.9300 . ?
C20 H20A 0.9600 . ?
C20 H20B 0.9600 . ?
C20 H20C 0.9600 . ?
C21 H21A 0.9600 . ?
C21 H21B 0.9600 . ?
C21 H21C 0.9600 . ?
C22 H22A 0.9600 . ?
C22 H22B 0.9600 . ?
C22 H22C 0.9600 . ?
C23 H23A 0.9600 . ?
C23 H23B 0.9600 . ?
C23 H23C 0.9600 . ?
C24 H24A 0.9600 . ?
C24 H24B 0.9600 . ?
C24 H24C 0.9600 . ?
C25 H25A 0.9600 . ?
C25 H25B 0.9600 . ?
C25 H25C 0.9600 . ?
C26 H26A 0.9600 . ?
C26 H26B 0.9600 . ?
C26 H26C 0.9600 . ?
C27 H27A 0.9600 . ?
C27 H27B 0.9600 . ?
C27 H27C 0.9600 . ?
C28 H28A 0.9600 . ?
C28 H28B 0.9600 . ?
C28 H28C 0.9600 . ?
C29 C30 1.388(6) . ?
C29 C34 1.379(6) . ?
C30 H30 0.9300 . ?
C30 C31 1.386(6) . ?
C31 H31 0.9300 . ?
C31 C32 1.387(6) . ?
C32 C33 1.391(6) . ?
C32 C35 1.517(5) . ?
C33 H33 0.9300 . ?
C33 C34 1.387(6) . ?
C34 H34 0.9300 . ?
C35 H35A 0.9600 . ?
C35 H35B 0.9600 . ?
C35 H35C 0.9600 . ?
C36 C37 1.522(5) . ?
C37 H37A 0.9700 . ?
C37 H37B 0.9700 . ?
C37 C38 1.505(6) . ?
C38 C39 1.399(7) . ?
C38 C43 1.390(6) . ?
C39 H39 0.9300 . ?
C39 C40 1.399(7) . ?
C40 H40 0.9300 . ?
C40 C41 1.367(7) . ?
C41 H41 0.9300 . ?
C41 C42 1.379(7) . ?
C42 H42 0.9300 . ?
C42 C43 1.391(6) . ?
C43 H43 0.9300 . ?
C44 C45 1.356(6) . ?
C45 H45 0.9300 . ?
C45 C46 1.454(6) . ?
C46 C47 1.401(6) . ?
C46 C51 1.402(6) . ?
C47 H47 0.9300 . ?
C47 C48 1.375(6) . ?
C48 H48 0.9300 . ?
C48 C49 1.394(7) . ?
C49 H49 0.9300 . ?
C49 C50 1.371(7) . ?
C50 H50 0.9300 . ?
C50 C51 1.389(6) . ?
C51 H51 0.9300 . ?
U2 N4 2.422(3) . ?
U2 N5 2.380(3) . ?
U2 N6 2.319(3) . ?
U2 C52 2.798(4) . ?
U2 C53 2.778(4) . ?
U2 C54 2.769(4) . ?
U2 C55 2.808(4) . ?
U2 C56 2.796(4) . ?
U2 C67 2.797(4) . ?
U2 C68 2.727(4) . ?
U2 C69 2.754(4) . ?
U2 C70 2.767(4) . ?
Si7 C52 1.893(4) . ?
Si7 C57 1.865(4) . ?
Si7 C58 1.872(5) . ?
Si7 C59 1.872(4) . ?
Si8 C53 1.875(4) . ?
Si8 C60 1.872(4) . ?
Si8 C61 1.864(4) . ?
Si8 C62 1.874(4) . ?
Si9 C55 1.878(4) . ?
Si9 C63 1.850(6) . ?
Si9 C64 1.873(5) . ?
Si9 C65 1.853(5) . ?
Si10 C66 1.883(4) . ?
Si10 C71 1.877(5) . ?
Si10 C72 1.875(5) . ?
Si10 C73 1.863(5) . ?
Si11 C67 1.876(4) . ?
Si11 C74 1.869(5) . ?
Si11 C75 1.869(5) . ?
Si11 C76 1.873(5) . ?
Si12 C69 1.871(4) . ?
Si12 C77 1.868(5) . ?
Si12 C78 1.871(5) . ?
Si12 C79 1.858(5) . ?
N4 C80 1.436(5) . ?
N4 C87 1.333(5) . ?
N5 C87 1.324(5) . ?
N5 H5A 0.77(5) . ?
N6 C95 1.185(6) . ?
C52 C53 1.446(6) . ?
C52 C56 1.425(6) . ?
C53 C54 1.416(6) . ?
C54 H54 0.9300 . ?
C54 C55 1.423(6) . ?
C55 C56 1.428(6) . ?
C56 H56 0.9300 . ?
C57 H57A 0.9600 . ?
C57 H57B 0.9600 . ?
C57 H57C 0.9600 . ?
C58 H58A 0.9600 . ?
C58 H58B 0.9600 . ?
C58 H58C 0.9600 . ?
C59 H59A 0.9600 . ?
C59 H59B 0.9600 . ?
C59 H59C 0.9600 . ?
C60 H60A 0.9600 . ?
C60 H60B 0.9600 . ?
C60 H60C 0.9600 . ?
C61 H61A 0.9600 . ?
C61 H61B 0.9600 . ?
C61 H61C 0.9600 . ?
C62 H62A 0.9600 . ?
C62 H62B 0.9600 . ?
C62 H62C 0.9600 . ?
C63 H63A 0.9600 . ?
C63 H63B 0.9600 . ?
C63 H63C 0.9600 . ?
C64 H64A 0.9600 . ?
C64 H64B 0.9600 . ?
C64 H64C 0.9600 . ?
C65 H65A 0.9600 . ?
C65 H65B 0.9600 . ?
C65 H65C 0.9600 . ?
C66 C67 1.437(6) . ?
C66 C70 1.432(6) . ?
C67 C68 1.441(5) . ?
C68 H68 0.9300 . ?
C68 C69 1.417(5) . ?
C69 C70 1.432(5) . ?
C70 H70 0.9300 . ?
C71 H71A 0.9600 . ?
C71 H71B 0.9600 . ?
C71 H71C 0.9600 . ?
C72 H72A 0.9600 . ?
C72 H72B 0.9600 . ?
C72 H72C 0.9600 . ?
C73 H73A 0.9600 . ?
C73 H73B 0.9600 . ?
C73 H73C 0.9600 . ?
C74 H74A 0.9600 . ?
C74 H74B 0.9600 . ?
C74 H74C 0.9600 . ?
C75 H75A 0.9600 . ?
C75 H75B 0.9600 . ?
C75 H75C 0.9600 . ?
C76 H76A 0.9600 . ?
C76 H76B 0.9600 . ?
C76 H76C 0.9600 . ?
C77 H77A 0.9600 . ?
C77 H77B 0.9600 . ?
C77 H77C 0.9600 . ?
C78 H78A 0.9600 . ?
C78 H78B 0.9600 . ?
C78 H78C 0.9600 . ?
C79 H79A 0.9600 . ?
C79 H79B 0.9600 . ?
C79 H79C 0.9600 . ?
C80 C81 1.380(6) . ?
C80 C85 1.395(6) . ?
C81 H81 0.9300 . ?
C81 C82 1.386(6) . ?
C82 H82 0.9300 . ?
C82 C83 1.393(6) . ?
C83 C84 1.389(6) . ?
C83 C86 1.510(6) . ?
C84 H84 0.9300 . ?
C84 C85 1.385(6) . ?
C85 H85 0.9300 . ?
C86 H86A 0.9600 . ?
C86 H86B 0.9600 . ?
C86 H86C 0.9600 . ?
C87 C88 1.520(5) . ?
C88 H88A 0.9700 . ?
C88 H88B 0.9700 . ?
C88 C89 1.503(5) . ?
C89 C90 1.400(6) . ?
C89 C94 1.394(6) . ?
C90 H90 0.9300 . ?
C90 C91 1.388(6) . ?
C91 H91 0.9300 . ?
C91 C92 1.382(6) . ?
C92 H92 0.9300 . ?
C92 C93 1.383(7) . ?
C93 H93 0.9300 . ?
C93 C94 1.396(6) . ?
C94 H94 0.9300 . ?
C95 C96 1.333(6) . ?
C96 H96 0.9300 . ?
C96 C97 1.448(6) . ?
C97 C98 1.401(6) . ?
C97 C102 1.409(6) . ?
C98 H98 0.9300 . ?
C98 C99 1.375(6) . ?
C99 H99 0.9300 . ?
C99 C100 1.393(6) . ?
C100 H100 0.9300 . ?
C100 C101 1.374(7) . ?
C101 H101 0.9300 . ?
C101 C102 1.385(6) . ?
C102 H102 0.9300 . ?

loop_
_geom_torsion_atom_site_label_1
_geom_torsion_atom_site_label_2
_geom_torsion_atom_site_label_3
_geom_torsion_atom_site_label_4
_geom_torsion
_geom_torsion_site_symmetry_1
_geom_torsion_site_symmetry_2
_geom_torsion_site_symmetry_3
_geom_torsion_site_symmetry_4
_geom_torsion_publ_flag
U1 N1 C29 C30 -101.4(5) . . . . ?
U1 N1 C29 C34 78.3(6) . . . . ?
U1 N1 C36 N2 6.8(4) . . . . ?
U1 N1 C36 C37 -169.8(4) . . . . ?
U1 N2 C36 N1 -7.0(4) . . . . ?
U1 N2 C36 C37 169.6(4) . . . . ?
U1 C1 C2 Si2 -141.7(3) . . . . ?
U1 C1 C2 C3 65.4(3) . . . . ?
U1 C1 C5 C4 -67.9(3) . . . . ?
U1 C2 C3 C4 69.7(3) . . . . ?
U1 C3 C4 Si3 -130.1(3) . . . . ?
U1 C3 C4 C5 70.0(3) . . . . ?
U1 C4 C5 C1 70.1(3) . . . . ?
U1 C15 C16 Si5 -126.8(4) . . . . ?
U1 C15 C16 C17 67.9(3) . . . . ?
U1 C15 C19 C18 -67.5(3) . . . . ?
U1 C16 C17 C18 69.2(3) . . . . ?
U1 C17 C18 Si6 -128.5(3) . . . . ?
U1 C17 C18 C19 70.0(3) . . . . ?
U1 C18 C19 C15 68.3(3) . . . . ?
Si1 C1 C2 U1 130.4(4) . . . . ?
Si1 C1 C2 Si2 -11.3(6) . . . . ?
Si1 C1 C2 C3 -164.2(3) . . . . ?
Si1 C1 C5 U1 -126.1(3) . . . . ?
Si1 C1 C5 C4 166.0(3) . . . . ?
Si2 C2 C3 U1 135.1(3) . . . . ?
Si2 C2 C3 C4 -155.2(3) . . . . ?
Si3 C4 C5 U1 130.0(3) . . . . ?
Si3 C4 C5 C1 -159.9(3) . . . . ?
Si4 C15 C16 U1 128.4(3) . . . . ?
Si4 C15 C16 Si5 1.6(6) . . . . ?
Si4 C15 C16 C17 -163.7(3) . . . . ?
Si4 C15 C19 U1 -126.6(3) . . . . ?
Si4 C15 C19 C18 165.9(3) . . . . ?
Si5 C16 C17 U1 123.0(3) . . . . ?
Si5 C16 C17 C18 -167.8(3) . . . . ?
Si6 C18 C19 U1 130.8(3) . . . . ?
Si6 C18 C19 C15 -161.0(3) . . . . ?
N1 C29 C30 C31 -179.3(4) . . . . ?
N1 C29 C34 C33 179.3(4) . . . . ?
N1 C36 C37 C38 -149.1(4) . . . . ?
N2 C36 C37 C38 34.6(6) . . . . ?
C1 C2 C3 U1 -68.3(3) . . . . ?
C1 C2 C3 C4 1.4(4) . . . . ?
C2 C1 C5 U1 67.5(3) . . . . ?
C2 C1 C5 C4 -0.4(5) . . . . ?
C2 C3 C4 U1 -71.6(3) . . . . ?
C2 C3 C4 Si3 158.3(3) . . . . ?
C2 C3 C4 C5 -1.6(4) . . . . ?
C3 C4 C5 U1 -68.9(3) . . . . ?
C3 C4 C5 C1 1.2(4) . . . . ?
C5 C1 C2 U1 -66.0(3) . . . . ?
C5 C1 C2 Si2 152.3(3) . . . . ?
C5 C1 C2 C3 -0.6(4) . . . . ?
C6 Si1 C1 U1 -76.0(3) . . . . ?
C6 Si1 C1 C2 176.4(4) . . . . ?
C6 Si1 C1 C5 14.3(4) . . . . ?
C7 Si1 C1 U1 168.3(2) . . . . ?
C7 Si1 C1 C2 60.8(4) . . . . ?
C7 Si1 C1 C5 -101.4(3) . . . . ?
C8 Si1 C1 U1 46.6(3) . . . . ?
C8 Si1 C1 C2 -60.9(5) . . . . ?
C8 Si1 C1 C5 136.9(3) . . . . ?
C9 Si2 C2 U1 169.3(3) . . . . ?
C9 Si2 C2 C1 -74.4(4) . . . . ?
C9 Si2 C2 C3 76.0(4) . . . . ?
C10 Si2 C2 U1 -70.8(3) . . . . ?
C10 Si2 C2 C1 45.5(4) . . . . ?
C10 Si2 C2 C3 -164.1(3) . . . . ?
C11 Si2 C2 U1 54.7(3) . . . . ?
C11 Si2 C2 C1 171.1(4) . . . . ?
C11 Si2 C2 C3 -38.5(4) . . . . ?
C12 Si3 C4 U1 60.7(3) . . . . ?
C12 Si3 C4 C3 163.8(4) . . . . ?
C12 Si3 C4 C5 -39.8(4) . . . . ?
C13 Si3 C4 U1 -64.1(3) . . . . ?
C13 Si3 C4 C3 38.9(4) . . . . ?
C13 Si3 C4 C5 -164.7(4) . . . . ?
C14 Si3 C4 U1 178.0(3) . . . . ?
C14 Si3 C4 C3 -79.0(4) . . . . ?
C14 Si3 C4 C5 77.5(4) . . . . ?
C15 C16 C17 U1 -69.3(3) . . . . ?
C15 C16 C17 C18 -0.1(5) . . . . ?
C16 C15 C19 U1 68.3(3) . . . . ?
C16 C15 C19 C18 0.8(4) . . . . ?
C16 C17 C18 U1 -69.5(3) . . . . ?
C16 C17 C18 Si6 162.0(3) . . . . ?
C16 C17 C18 C19 0.5(4) . . . . ?
C17 C18 C19 U1 -69.1(3) . . . . ?
C17 C18 C19 C15 -0.8(4) . . . . ?
C19 C15 C16 U1 -68.3(3) . . . . ?
C19 C15 C16 Si5 164.9(3) . . . . ?
C19 C15 C16 C17 -0.4(4) . . . . ?
C20 Si4 C15 U1 22.7(3) . . . . ?
C20 Si4 C15 C16 -80.8(4) . . . . ?
C20 Si4 C15 C19 118.0(3) . . . . ?
C21 Si4 C15 U1 -99.0(2) . . . . ?
C21 Si4 C15 C16 157.5(4) . . . . ?
C21 Si4 C15 C19 -3.7(4) . . . . ?
C22 Si4 C15 U1 145.3(2) . . . . ?
C22 Si4 C15 C16 41.8(4) . . . . ?
C22 Si4 C15 C19 -119.4(3) . . . . ?
C23 Si5 C16 U1 -62.7(3) . . . . ?
C23 Si5 C16 C15 42.8(5) . . . . ?
C23 Si5 C16 C17 -153.4(3) . . . . ?
C24 Si5 C16 U1 58.1(3) . . . . ?
C24 Si5 C16 C15 163.6(4) . . . . ?
C24 Si5 C16 C17 -32.7(4) . . . . ?
C25 Si5 C16 U1 175.7(2) . . . . ?
C25 Si5 C16 C15 -78.8(4) . . . . ?
C25 Si5 C16 C17 85.0(4) . . . . ?
C26 Si6 C18 U1 179.6(3) . . . . ?
C26 Si6 C18 C17 -82.4(4) . . . . ?
C26 Si6 C18 C19 74.3(4) . . . . ?
C27 Si6 C18 U1 -64.7(3) . . . . ?
C27 Si6 C18 C17 33.2(4) . . . . ?
C27 Si6 C18 C19 -170.1(4) . . . . ?
C28 Si6 C18 U1 61.9(3) . . . . ?
C28 Si6 C18 C17 159.8(4) . . . . ?
C28 Si6 C18 C19 -43.5(4) . . . . ?
C29 N1 C36 U1 176.0(4) . . . . ?
C29 N1 C36 N2 -177.2(4) . . . . ?
C29 N1 C36 C37 6.2(6) . . . . ?
C29 C30 C31 C32 0.6(7) . . . . ?
C30 C29 C34 C33 -1.0(7) . . . . ?
C30 C31 C32 C33 -2.2(7) . . . . ?
C30 C31 C32 C35 176.6(4) . . . . ?
C31 C32 C33 C34 2.2(7) . . . . ?
C32 C33 C34 C29 -0.7(7) . . . . ?
C34 C29 C30 C31 1.0(6) . . . . ?
C35 C32 C33 C34 -176.5(4) . . . . ?
C36 N1 C29 C30 85.3(5) . . . . ?
C36 N1 C29 C34 -95.0(5) . . . . ?
C36 C37 C38 C39 96.4(5) . . . . ?
C36 C37 C38 C43 -83.0(6) . . . . ?
C37 C38 C39 C40 -176.9(4) . . . . ?
C37 C38 C43 C42 177.1(4) . . . . ?
C38 C39 C40 C41 -0.3(7) . . . . ?
C39 C38 C43 C42 -2.4(7) . . . . ?
C39 C40 C41 C42 -2.3(8) . . . . ?
C40 C41 C42 C43 2.6(8) . . . . ?
C41 C42 C43 C38 -0.2(7) . . . . ?
C43 C38 C39 C40 2.6(7) . . . . ?
C44 C45 C46 C47 1.0(7) . . . . ?
C44 C45 C46 C51 -177.8(4) . . . . ?
C45 C46 C47 C48 -178.0(4) . . . . ?
C45 C46 C51 C50 177.7(4) . . . . ?
C46 C47 C48 C49 0.1(8) . . . . ?
C47 C46 C51 C50 -1.3(6) . . . . ?
C47 C48 C49 C50 -0.6(7) . . . . ?
C48 C49 C50 C51 0.2(7) . . . . ?
C49 C50 C51 C46 0.7(7) . . . . ?
C51 C46 C47 C48 0.9(7) . . . . ?
U2 N4 C80 C81 72.5(6) . . . . ?
U2 N4 C80 C85 -107.3(5) . . . . ?
U2 N4 C87 N5 5.5(3) . . . . ?
U2 N4 C87 C88 -173.0(3) . . . . ?
U2 N5 C87 N4 -5.6(3) . . . . ?
U2 N5 C87 C88 172.8(3) . . . . ?
U2 C52 C53 Si8 -123.8(4) . . . . ?
U2 C52 C53 C54 69.1(3) . . . . ?
U2 C52 C56 C55 -68.1(3) . . . . ?
U2 C53 C54 C55 69.1(3) . . . . ?
U2 C54 C55 Si9 -134.1(3) . . . . ?
U2 C54 C55 C56 69.0(3) . . . . ?
U2 C55 C56 C52 67.9(3) . . . . ?
U2 C66 C67 Si11 -138.1(3) . . . . ?
U2 C66 C67 C68 66.3(3) . . . . ?
U2 C66 C70 C69 -68.0(3) . . . . ?
U2 C67 C68 C69 69.8(3) . . . . ?
U2 C68 C69 Si12 -127.4(3) . . . . ?
U2 C68 C69 C70 69.4(3) . . . . ?
U2 C69 C70 C66 69.7(3) . . . . ?
Si7 C52 C53 U2 132.4(3) . . . . ?
Si7 C52 C53 Si8 8.6(6) . . . . ?
Si7 C52 C53 C54 -158.4(3) . . . . ?
Si7 C52 C56 U2 -129.8(3) . . . . ?
Si7 C52 C56 C55 162.0(3) . . . . ?
Si8 C53 C54 U2 120.8(3) . . . . ?
Si8 C53 C54 C55 -170.1(3) . . . . ?
Si9 C55 C56 U2 136.5(3) . . . . ?
Si9 C55 C56 C52 -155.6(3) . . . . ?
Si10 C66 C67 U2 129.9(4) . . . . ?
Si10 C66 C67 Si11 -8.2(6) . . . . ?
Si10 C66 C67 C68 -163.8(3) . . . . ?
Si10 C66 C70 U2 -126.3(3) . . . . ?
Si10 C66 C70 C69 165.7(3) . . . . ?
Si11 C67 C68 U2 131.9(2) . . . . ?
Si11 C67 C68 C69 -158.3(3) . . . . ?
Si12 C69 C70 U2 127.2(3) . . . . ?
Si12 C69 C70 C66 -163.0(3) . . . . ?
N4 C80 C81 C82 178.7(4) . . . . ?
N4 C80 C85 C84 -178.5(4) . . . . ?
N4 C87 C88 C89 177.8(4) . . . . ?
N5 C87 C88 C89 -0.5(6) . . . . ?
C52 C53 C54 U2 -69.7(3) . . . . ?
C52 C53 C54 C55 -0.6(5) . . . . ?
C53 C52 C56 U2 68.1(3) . . . . ?
C53 C52 C56 C55 0.0(4) . . . . ?
C53 C54 C55 U2 -68.4(3) . . . . ?
C53 C54 C55 Si9 157.5(3) . . . . ?
C53 C54 C55 C56 0.6(4) . . . . ?
C54 C55 C56 U2 -68.2(3) . . . . ?
C54 C55 C56 C52 -0.3(4) . . . . ?
C56 C52 C53 U2 -68.8(3) . . . . ?
C56 C52 C53 Si8 167.4(3) . . . . ?
C56 C52 C53 C54 0.4(4) . . . . ?
C57 Si7 C52 U2 146.0(2) . . . . ?
C57 Si7 C52 C53 38.3(4) . . . . ?
C57 Si7 C52 C56 -118.5(3) . . . . ?
C58 Si7 C52 U2 -99.2(3) . . . . ?
C58 Si7 C52 C53 153.0(4) . . . . ?
C58 Si7 C52 C56 -3.7(4) . . . . ?
C59 Si7 C52 U2 22.6(3) . . . . ?
C59 Si7 C52 C53 -85.1(4) . . . . ?
C59 Si7 C52 C56 118.1(3) . . . . ?
C60 Si8 C53 U2 -179.8(2) . . . . ?
C60 Si8 C53 C52 -76.0(4) . . . . ?
C60 Si8 C53 C54 89.9(3) . . . . ?
C61 Si8 C53 U2 -56.8(3) . . . . ?
C61 Si8 C53 C52 47.0(5) . . . . ?
C61 Si8 C53 C54 -147.1(3) . . . . ?
C62 Si8 C53 U2 64.5(3) . . . . ?
C62 Si8 C53 C52 168.2(4) . . . . ?
C62 Si8 C53 C54 -25.9(4) . . . . ?
C63 Si9 C55 U2 -100.6(4) . . . . ?
C63 Si9 C55 C54 -0.3(5) . . . . ?
C63 Si9 C55 C56 150.9(5) . . . . ?
C64 Si9 C55 U2 140.5(3) . . . . ?
C64 Si9 C55 C54 -119.2(4) . . . . ?
C64 Si9 C55 C56 32.0(5) . . . . ?
C65 Si9 C55 U2 21.8(4) . . . . ?
C65 Si9 C55 C54 122.1(4) . . . . ?
C65 Si9 C55 C56 -86.6(4) . . . . ?
C66 C67 C68 U2 -68.9(3) . . . . ?
C66 C67 C68 C69 0.9(4) . . . . ?
C67 C66 C70 U2 67.1(3) . . . . ?
C67 C66 C70 C69 -0.9(4) . . . . ?
C67 C68 C69 U2 -70.8(3) . . . . ?
C67 C68 C69 Si12 161.8(3) . . . . ?
C67 C68 C69 C70 -1.4(4) . . . . ?
C68 C69 C70 U2 -68.3(3) . . . . ?
C68 C69 C70 C66 1.4(4) . . . . ?
C70 C66 C67 U2 -66.2(3) . . . . ?
C70 C66 C67 Si11 155.6(3) . . . . ?
C70 C66 C67 C68 0.0(4) . . . . ?
C71 Si10 C66 U2 54.4(3) . . . . ?
C71 Si10 C66 C67 -52.5(5) . . . . ?
C71 Si10 C66 C70 145.0(3) . . . . ?
C72 Si10 C66 U2 175.7(3) . . . . ?
C72 Si10 C66 C67 68.8(4) . . . . ?
C72 Si10 C66 C70 -93.7(4) . . . . ?
C73 Si10 C66 U2 -69.6(3) . . . . ?
C73 Si10 C66 C67 -176.5(4) . . . . ?
C73 Si10 C66 C70 21.0(4) . . . . ?
C74 Si11 C67 U2 56.1(3) . . . . ?
C74 Si11 C67 C66 170.2(4) . . . . ?
C74 Si11 C67 C68 -36.6(4) . . . . ?
C75 Si11 C67 U2 -68.1(3) . . . . ?
C75 Si11 C67 C66 46.0(4) . . . . ?
C75 Si11 C67 C68 -160.8(3) . . . . ?
C76 Si11 C67 U2 172.1(2) . . . . ?
C76 Si11 C67 C66 -73.8(4) . . . . ?
C76 Si11 C67 C68 79.4(3) . . . . ?
C77 Si12 C69 U2 -62.9(3) . . . . ?
C77 Si12 C69 C68 38.5(4) . . . . ?
C77 Si12 C69 C70 -160.9(3) . . . . ?
C78 Si12 C69 U2 -179.5(2) . . . . ?
C78 Si12 C69 C68 -78.2(4) . . . . ?
C78 Si12 C69 C70 82.5(4) . . . . ?
C79 Si12 C69 U2 62.7(3) . . . . ?
C79 Si12 C69 C68 164.1(4) . . . . ?
C79 Si12 C69 C70 -35.3(4) . . . . ?
C80 N4 C87 U2 175.9(4) . . . . ?
C80 N4 C87 N5 -178.7(3) . . . . ?
C80 N4 C87 C88 2.9(6) . . . . ?
C80 C81 C82 C83 0.1(7) . . . . ?
C81 C80 C85 C84 1.7(6) . . . . ?
C81 C82 C83 C84 1.2(6) . . . . ?
C81 C82 C83 C86 -176.8(4) . . . . ?
C82 C83 C84 C85 -1.0(6) . . . . ?
C83 C84 C85 C80 -0.5(6) . . . . ?
C85 C80 C81 C82 -1.6(7) . . . . ?
C86 C83 C84 C85 177.0(4) . . . . ?
C87 N4 C80 C81 -100.3(5) . . . . ?
C87 N4 C80 C85 79.9(5) . . . . ?
C87 C88 C89 C90 71.2(5) . . . . ?
C87 C88 C89 C94 -110.6(4) . . . . ?
C88 C89 C90 C91 -179.3(4) . . . . ?
C88 C89 C94 C93 -179.1(4) . . . . ?
C89 C90 C91 C92 -1.9(6) . . . . ?
C90 C89 C94 C93 -1.0(6) . . . . ?
C90 C91 C92 C93 -0.3(7) . . . . ?
C91 C92 C93 C94 1.9(7) . . . . ?
C92 C93 C94 C89 -1.2(7) . . . . ?
C94 C89 C90 C91 2.6(6) . . . . ?
C95 C96 C97 C98 -5.9(8) . . . . ?
C95 C96 C97 C102 173.7(5) . . . . ?
C96 C97 C98 C99 -179.7(4) . . . . ?
C96 C97 C102 C101 179.5(4) . . . . ?
C97 C98 C99 C100 -0.3(7) . . . . ?
C98 C97 C102 C101 -0.8(6) . . . . ?
C98 C99 C100 C101 0.0(7) . . . . ?
C99 C100 C101 C102 -0.1(7) . . . . ?
C100 C101 C102 C97 0.6(7) . . . . ?
C102 C97 C98 C99 0.7(6) . . . . ?
